data_1576671
loop_
_publ_author_name
'Nie, Haigen'
'Tan, Jiao'
'Luo, Yi'
'Ni, Xin-Long'

_publ_section_title
;
 A cucurbit[8]uril-triggered ionic photosensitizer in solution and solid
 states: selective control of <sup>1</sup>O<sub>2</sub> and
 O<sub>2</sub>&#x2d9;<sup>-</sup> generation.
;
_journal_issue 8
_journal_name_full 'Chemical science'
_journal_page_first 4137
_journal_page_last 4144
_journal_paper_doi 10.1039/d5sc06904a
_journal_volume 17
_journal_year 2026
_chemical_formula_moiety 'C26 H16 I2 N4 S2, 3(C24 H24 N16 O8), Cl'
_chemical_formula_sum 'C98 H88 Cl I2 N52 O24 S2'
_chemical_formula_weight 2731.57
_space_group_crystal_system monoclinic
_space_group_IT_number 14
_space_group_name_Hall '-P 2yn'
_space_group_name_H-M_alt 'P 1 21/n 1'
_atom_sites_solution_hydrogens geom
_audit_creation_date 2025-06-11
_audit_creation_method
;
Olex2 1.2
(compiled 2018.05.29 svn.r3508 for OlexSys, GUI svn.r5506)
;
_audit_update_record
;
2025-07-16 deposited with the CCDC.	2025-12-15 downloaded from the CCDC.
;
_cell_angle_alpha 90
_cell_angle_beta 99.767(2)
_cell_angle_gamma 90
_cell_formula_units_Z 4
_cell_length_a 18.3550(4)
_cell_length_b 27.2455(6)
_cell_length_c 34.3754(7)
_cell_measurement_reflns_used 12882
_cell_measurement_temperature 100.00(10)
_cell_measurement_theta_max 71.8730
_cell_measurement_theta_min 2.6000
_cell_volume 16941.7(6)
_computing_cell_refinement 'CrysAlisPro 1.171.38.46 (Rigaku OD, 2015)'
_computing_data_collection 'CrysAlisPro 1.171.38.46 (Rigaku OD, 2015)'
_computing_data_reduction 'CrysAlisPro 1.171.38.46 (Rigaku OD, 2015)'
_computing_molecular_graphics 'Olex2 (Dolomanov et al., 2009)'
_computing_publication_material 'Olex2 (Dolomanov et al., 2009)'
_computing_structure_refinement 'ShelXL (Sheldrick, 2015)'
_computing_structure_solution 'SHELXT 2014/5 (Sheldrick, 2014)'
_diffrn_ambient_environment N~2~
_diffrn_ambient_temperature 100.00(10)
_diffrn_detector 'CCD plate'
_diffrn_detector_area_resol_mean 8.0697
_diffrn_detector_type EosS2
_diffrn_measured_fraction_theta_full 0.998
_diffrn_measured_fraction_theta_max 0.998
_diffrn_measurement_details
;
List of Runs (angles in degrees, time in seconds):

  # Type    Start    End  Width  t~exp~   \w     \q     \k     \f   Frames
#--------------------------------------------------------------------------
  1  \w    -26.00   0.00   1.00    5.00    --  -34.73  57.00 -30.00   26
  2  \w     25.00  61.00   1.00    5.00    --   34.73-125.00-120.00   36
  3  \w    -35.00 102.00   1.00    5.00    --   34.73   0.00 150.00  137
  4  \w     56.00 101.00   1.00    5.00    --   34.73  57.00 150.00   45
  5  \w     18.00  51.00   1.00    5.00    --   34.73  57.00 150.00   33
  6  \w     26.00  84.00   1.00    5.00    --   34.73-125.00 -30.00   58
  7  \w     64.00 111.00   1.00   35.00    --  105.88-111.00 -60.00   47
  8  \w     38.00 100.00   1.00   35.00    --  105.88 -94.00 150.00   62
  9  \w     93.00 164.00   1.00   35.00    --  105.88  61.00  30.00   71
 10  \w     73.00 116.00   1.00   35.00    --  105.88-111.00  60.00   43
 11  \w     82.00 107.00   1.00   35.00    --  105.88 -94.00-180.00   25
 12  \w    106.00 172.00   1.00   35.00    --  105.88  61.00 150.00   66
 13  \w     48.00 117.00   1.00   35.00    --  105.88 -45.00-150.00   69
 14  \w    112.00 168.00   1.00   35.00    --  105.88  61.00 -90.00   56
 15  \w     81.00 172.00   1.00   35.00    --  105.88  77.00 -30.00   91
;
_diffrn_measurement_device 'four-circle diffractometer'
_diffrn_measurement_device_type 'SuperNova, Dual, Cu at zero, EosS2'
_diffrn_measurement_method '\w scans'
_diffrn_orient_matrix_type 'CrysAlisPro convention (1999,Acta A55,543-557)'
_diffrn_orient_matrix_UB_11 0.0565329000
_diffrn_orient_matrix_UB_12 0.0420314000
_diffrn_orient_matrix_UB_13 0.0087599000
_diffrn_orient_matrix_UB_21 -0.0405448000
_diffrn_orient_matrix_UB_22 0.0285113000
_diffrn_orient_matrix_UB_23 -0.0359930000
_diffrn_orient_matrix_UB_31 -0.0490850000
_diffrn_orient_matrix_UB_32 0.0248802000
_diffrn_orient_matrix_UB_33 0.0263899000
_diffrn_radiation_monochromator mirror
_diffrn_radiation_probe x-ray
_diffrn_radiation_type CuK\a
_diffrn_radiation_wavelength 1.54184
_diffrn_reflns_av_R_equivalents 0.0517
_diffrn_reflns_av_unetI/netI 0.0876
_diffrn_reflns_Laue_measured_fraction_full 0.998
_diffrn_reflns_Laue_measured_fraction_max 0.998
_diffrn_reflns_limit_h_max 21
_diffrn_reflns_limit_h_min -21
_diffrn_reflns_limit_k_max 31
_diffrn_reflns_limit_k_min -32
_diffrn_reflns_limit_l_max 40
_diffrn_reflns_limit_l_min -38
_diffrn_reflns_number 65023
_diffrn_reflns_point_group_measured_fraction_full 0.998
_diffrn_reflns_point_group_measured_fraction_max 0.998
_diffrn_reflns_theta_full 66.600
_diffrn_reflns_theta_max 66.600
_diffrn_reflns_theta_min 2.566
_diffrn_source 'micro-focus sealed X-ray tube'
_diffrn_source_type 'SuperNova (Cu) X-ray Source'
_exptl_absorpt_coefficient_mu 3.842
_exptl_absorpt_correction_T_max 1.00000
_exptl_absorpt_correction_T_min 0.37877
_exptl_absorpt_correction_type multi-scan
_exptl_absorpt_process_details
;
CrysAlisPro 1.171.38.46 (Rigaku Oxford Diffraction, 2015)
Empirical absorption correction using spherical harmonics,
 implemented in SCALE3 ABSPACK scaling algorithm.
;
_exptl_crystal_colour orange
_exptl_crystal_colour_primary orange
_exptl_crystal_density_diffrn 1.071
_exptl_crystal_description block
_exptl_crystal_F_000 5548
_exptl_crystal_size_max 0.3
_exptl_crystal_size_mid 0.2
_exptl_crystal_size_min 0.1
_refine_diff_density_max 1.230
_refine_diff_density_min -0.827
_refine_diff_density_rms 0.084
_refine_ls_extinction_method none
_refine_ls_goodness_of_fit_ref 1.039
_refine_ls_hydrogen_treatment constr
_refine_ls_matrix_type full
_refine_ls_number_parameters 1667
_refine_ls_number_reflns 29879
_refine_ls_number_restraints 0
_refine_ls_restrained_S_all 1.039
_refine_ls_R_factor_all 0.1063
_refine_ls_R_factor_gt 0.0754
_refine_ls_shift/su_max 0.000
_refine_ls_shift/su_mean 0.000
_refine_ls_structure_factor_coef Fsqd
_refine_ls_weighting_details 'w=1/[\s^2^(Fo^2^)+(0.1101P)^2^+11.5430P] where P=(Fo^2^+2Fc^2^)/3'
_refine_ls_weighting_scheme calc
_refine_ls_wR_factor_gt 0.2024
_refine_ls_wR_factor_ref 0.2261
_reflns_Friedel_coverage 0.000
_reflns_number_gt 19769
_reflns_number_total 29879
_reflns_threshold_expression 'I > 2\s(I)'
_cod_data_source_file d5sc06904a2.cif
_cod_data_source_block exp_3337_sq
_cod_database_code 1576671
_shelx_shelxl_version_number 2016/6
_chemical_oxdiff_formula 'C100 H200 N32 O16 I1'
_shelx_space_group_comment
;
The symmetry employed for this shelxl refinement is uniquely defined
by the following loop, which should always be used as a source of
symmetry information in preference to the above space-group names.
They are only intended as comments.
;
_shelx_estimated_absorpt_t_max 0.700
_shelx_estimated_absorpt_t_min 0.392
_reflns_odcompleteness_completeness 99.90
_reflns_odcompleteness_iscentric 1
_reflns_odcompleteness_theta 66.49
_olex2_refinement_description
;
1. Fixed Uiso
 At 1.2 times of:
  All C(H) groups, All C(H,H) groups
2. Others
 Sof(I002)=Sof(S004)=Sof(S006)=Sof(I10)=Sof(N77)=Sof(N0)=1-FVAR(1)
 Sof(I001)=Sof(S007)=Sof(S008)=Sof(I2)=Sof(N58)=Sof(N0AA)=FVAR(1)
3.a Ternary CH refined with riding coordinates:
 C02L(H02L), C02U(H02U), C02W(H02W), C02Y(H02Y), C030(H030), C031(H031),
 C03C(H03K), C03H(H03H), C03J(H03J), C03M(H03P), C03N(H03N), C03O(H03O),
 C03W(H03W), C043(H043), C044(H044), C047(H047), C049(H049), C04C(H04C),
 C04L(H04L), C04N(H04N), C04P(H04P), C04W(H04W), C058(H058), C05D(H05O)
3.b Secondary CH2 refined with riding coordinates:
 C037(H03E,H03F), C03B(H03G,H03I), C03D(H03A,H03B), C03I(H03L,H03M), C03P(H03Q,
 H03R), C03Q(H03S,H03T), C03R(H03U,H03V), C03X(H03X,H03Y), C03Z(H03C,H03D),
 C040(H04S,H04T), C041(H04A,H04B), C04I(H04D,H04E), C04K(H04F,H04G), C04Q(H04H,
 H04I), C04R(H04J,H04K), C04S(H04M,H04O), C04X(H04Q,H04R), C050(H05A,H05B),
 C051(H05C,H05D), C054(H05E,H05F), C055(H05G,H05H), C059(H05I,H05J), C05A(H05K,
 H05L), C05C(H05M,H05N)
3.c Aromatic/amide H refined with riding coordinates:
 C04E(H04U), C04F(H04V), C04O(H04X), C04T(H04Y), C052(H052), C056(H056),
 C05G(H05P), C05I(H05Q), C05J(H05R), C05K(H05S), C05L(H05T), C05N(H05U),
 C05O(H05V), C05P(H05W), C05S(H05X), C05T(H05Y)
;
_platon_squeeze_void_probe_radius 1.20
_olex2_submission_special_instructions 'No special instructions were received'
_oxdiff_exptl_absorpt_empirical_details
;
Empirical correction (ABSPACK) includes:
- Absorption correction using spherical harmonics
- Frame scaling
;
_oxdiff_exptl_absorpt_empirical_full_max 2.559
_oxdiff_exptl_absorpt_empirical_full_min 0.550

loop_
_space_group_symop_operation_xyz
'x, y, z'
'-x+1/2, y+1/2, -z+1/2'
'-x, -y, -z'
'x-1/2, -y-1/2, z-1/2'

loop_
_atom_site_label
_atom_site_type_symbol
_atom_site_fract_x
_atom_site_fract_y
_atom_site_fract_z
_atom_site_U_iso_or_equiv
_atom_site_adp_type
_atom_site_occupancy
_atom_site_site_symmetry_order
_atom_site_calc_flag
_atom_site_refinement_flags_posn
_atom_site_refinement_flags_adp
_atom_site_refinement_flags_occupancy
_atom_site_disorder_assembly
_atom_site_disorder_group
I001 I 0.24397(12) 0.83208(12) -0.26865(9) 0.0533(6) Uani 0.410(5) 1 d . . P A 1
I002 I 0.82450(7) 0.13325(7) 0.16302(5) 0.0637(4) Uani 0.590(5) 1 d . . P A 2
S004 S 0.4062(2) 0.49282(16) -0.06987(15) 0.0413(8) Uani 0.590(5) 1 d . . P A 2
S006 S 0.62504(17) 0.46402(12) -0.03123(9) 0.0557(8) Uani 0.590(5) 1 d . . P A 2
S007 S 0.5606(4) 0.5308(3) -0.0740(2) 0.0484(14) Uani 0.410(5) 1 d . . P A 1
S008 S 0.4597(3) 0.42164(14) -0.02125(11) 0.0378(9) Uani 0.410(5) 1 d . . P A 1
O009 O 0.87146(18) 0.04015(12) 0.33704(10) 0.0356(7) Uani 1 1 d . . . . .
O00A O 0.72792(18) 0.00955(13) 0.41088(10) 0.0356(7) Uani 1 1 d . . . . .
O00B O 0.69164(19) -0.07224(13) 0.50616(10) 0.0400(8) Uani 1 1 d . . . . .
O00C O 0.94433(19) 0.00077(13) 0.67544(9) 0.0370(7) Uani 1 1 d . . . . .
O00D O 0.83731(18) 0.09005(14) 0.61897(9) 0.0389(8) Uani 1 1 d . . . . .
O00E O 0.80369(19) -0.15798(14) 0.56256(10) 0.0396(8) Uani 1 1 d . . . . .
O00F O 0.87290(19) 0.17006(14) 0.52279(9) 0.0402(8) Uani 1 1 d . . . . .
Cl00 Cl 1.0512(2) 0.40727(15) -0.09696(12) 0.1641(17) Uani 1 1 d . . . . .
O00H O 1.0109(2) 0.19840(14) 0.45049(9) 0.0405(8) Uani 1 1 d . . . . .
O00J O 0.70787(19) 0.21492(12) 0.36706(10) 0.0371(7) Uani 1 1 d . . . . .
O00K O 1.0100(2) 0.23057(14) 0.29018(10) 0.0412(8) Uani 1 1 d . . . . .
O00L O 0.6179(2) 0.02919(15) 0.20442(10) 0.0445(8) Uani 1 1 d . . . . .
O00M O 0.5981(2) 0.11327(14) 0.29869(11) 0.0455(8) Uani 1 1 d . . . . .
O00N O 0.8814(2) 0.26608(13) 0.36342(11) 0.0445(8) Uani 1 1 d . . . . .
O00O O 0.8654(2) 0.38884(14) 0.17710(10) 0.0442(8) Uani 1 1 d . . . . .
O00Q O 0.8978(2) 0.30609(15) 0.07837(11) 0.0460(9) Uani 1 1 d . . . . .
O00R O 1.0308(2) 0.14152(14) 0.19462(11) 0.0471(9) Uani 1 1 d . . . . .
O00S O 0.7386(2) 0.42141(16) 0.24740(10) 0.0494(9) Uani 1 1 d . . . . .
N00T N 0.8418(2) 0.11117(14) 0.36885(10) 0.0280(7) Uani 1 1 d . . . . .
O00U O 0.7558(2) -0.00440(15) 0.12648(11) 0.0514(9) Uani 1 1 d . . . . .
N00V N 0.7678(2) 0.12228(16) 0.50790(11) 0.0337(8) Uani 1 1 d . . . . .
N00W N 0.6897(2) 0.01039(15) 0.52016(11) 0.0309(8) Uani 1 1 d . . . . .
N00X N 0.7597(2) 0.09136(15) 0.41488(11) 0.0302(8) Uani 1 1 d . . . . .
O00Y O 0.5653(2) 0.37019(14) 0.24882(12) 0.0530(10) Uani 1 1 d . . . . .
N00Z N 0.71033(19) 0.05885(15) 0.46376(10) 0.0289(8) Uani 1 1 d . . . . .
N010 N 0.9973(2) 0.17334(15) 0.38539(11) 0.0303(8) Uani 1 1 d . . . . .
O011 O 0.6031(2) 0.15989(16) 0.01673(11) 0.0515(10) Uani 1 1 d . . . . .
N012 N 0.5958(2) 0.24631(16) 0.33616(12) 0.0371(9) Uani 1 1 d . . . . .
N013 N 0.9370(2) -0.08355(15) 0.66807(11) 0.0324(8) Uani 1 1 d . . . . .
N014 N 0.8989(2) 0.17332(15) 0.41476(10) 0.0317(8) Uani 1 1 d . . . . .
O015 O 0.4513(2) 0.27276(17) 0.18382(14) 0.0583(12) Uani 1 1 d . . . . .
O016 O 0.7940(2) 0.21179(15) 0.01876(13) 0.0539(10) Uani 1 1 d . . . . .
N018 N 0.9405(2) 0.11138(15) 0.33944(10) 0.0298(8) Uani 1 1 d . . . . .
N019 N 0.7039(2) -0.04265(16) 0.56973(11) 0.0354(9) Uani 1 1 d . . . . .
N01A N 0.7624(2) 0.02144(15) 0.61400(11) 0.0328(8) Uani 1 1 d . . . . .
N01B N 0.7473(2) 0.07427(16) 0.56443(11) 0.0323(8) Uani 1 1 d . . . . .
N01C N 0.8802(2) -0.14712(15) 0.62311(11) 0.0328(8) Uani 1 1 d . . . . .
N01D N 0.8151(2) 0.15561(16) 0.45906(11) 0.0342(8) Uani 1 1 d . . . . .
N01E N 0.3698(3) 0.64947(17) -0.16464(12) 0.0431(10) Uani 1 1 d . . . . .
N01F N 0.6848(2) 0.29823(16) 0.35984(13) 0.0396(9) Uani 1 1 d . . . . .
N01G N 0.7480(2) 0.39573(17) 0.31178(12) 0.0390(9) Uani 1 1 d . . . . .
N01H N 0.7775(2) -0.10312(16) 0.60976(11) 0.0343(8) Uani 1 1 d . . . . .
O01J O 0.4742(3) 0.18836(19) 0.09085(12) 0.0617(12) Uani 1 1 d . . . . .
N01K N 0.6280(2) 0.35994(16) 0.31299(12) 0.0375(9) Uani 1 1 d . . . . .
N01L N 0.5296(2) 0.18425(16) 0.29385(12) 0.0371(9) Uani 1 1 d . . . . .
O01M O 0.9301(3) 0.04027(15) 0.12193(12) 0.0545(10) Uani 1 1 d . . . . .
N01O N 0.8502(2) 0.40128(17) 0.28599(12) 0.0406(9) Uani 1 1 d . . . . .
N01P N 0.9055(2) 0.33640(16) 0.33050(11) 0.0380(9) Uani 1 1 d . . . . .
N01R N 1.0253(2) 0.27590(16) 0.23542(13) 0.0394(9) Uani 1 1 d . . . . .
N01S N 0.9686(2) 0.33840(16) 0.19056(12) 0.0376(9) Uani 1 1 d . . . . .
N01T N 0.9821(2) 0.28781(17) 0.13439(13) 0.0409(10) Uani 1 1 d . . . . .
N01U N 0.8349(2) -0.03984(17) 0.65489(13) 0.0399(9) Uani 1 1 d . . . . .
N01V N 0.5022(2) 0.12759(16) 0.24652(12) 0.0385(9) Uani 1 1 d . . . . .
N01W N 0.9302(2) 0.37794(16) 0.24008(12) 0.0390(9) Uani 1 1 d . . . . .
N01X N 0.8052(2) 0.33399(15) 0.35898(12) 0.0369(9) Uani 1 1 d . . . . .
N01Y N 0.9707(2) 0.23573(18) 0.08404(12) 0.0415(10) Uani 1 1 d . . . . .
N01Z N 0.6452(2) 0.02624(16) 0.09434(12) 0.0398(9) Uani 1 1 d . . . . .
N020 N 0.4468(2) 0.19178(18) 0.20140(13) 0.0423(10) Uani 1 1 d . . . . .
N021 N 1.0378(2) 0.22383(17) 0.17991(12) 0.0405(9) Uani 1 1 d . . . . .
N022 N 0.5828(3) 0.08884(19) 0.04955(13) 0.0458(10) Uani 1 1 d . . . . .
N023 N 0.5152(2) 0.07814(17) 0.18963(12) 0.0398(9) Uani 1 1 d . . . . .
N024 N 0.9856(2) 0.31380(17) 0.28482(12) 0.0404(9) Uani 1 1 d . . . . .
N025 N 0.6850(2) 0.09560(17) 0.02331(12) 0.0410(9) Uani 1 1 d . . . . .
N027 N 0.4690(3) 0.24688(17) 0.24901(15) 0.0484(11) Uani 1 1 d . . . . .
N029 N 0.7427(3) 0.02887(18) 0.06450(13) 0.0447(10) Uani 1 1 d . . . . .
N02A N 0.6616(3) 0.31049(17) 0.06825(12) 0.0446(10) Uani 1 1 d . . . . .
N02C N 0.5626(3) 0.04529(19) 0.13995(12) 0.0442(10) Uani 1 1 d . . . . .
N02D N 0.9047(3) 0.17429(18) 0.04100(14) 0.0462(10) Uani 1 1 d . . . . .
N02E N 0.9544(3) 0.10811(18) 0.08602(14) 0.0470(11) Uani 1 1 d . . . . .
C02F C 0.7320(2) 0.04871(17) 0.42796(13) 0.0283(9) Uani 1 1 d . . . . .
N02G N 0.8059(2) 0.12729(17) 0.02201(13) 0.0416(10) Uani 1 1 d . . . . .
N02I N 1.0159(3) 0.16999(18) 0.13002(13) 0.0459(10) Uani 1 1 d . . . . .
N02J N 0.4990(3) 0.1057(2) 0.09452(13) 0.0506(12) Uani 1 1 d . . . . .
N02K N 0.4574(3) 0.1410(2) 0.14472(13) 0.0499(12) Uani 1 1 d . . . . .
C02L C 0.8689(2) 0.16101(16) 0.37392(12) 0.0272(8) Uani 1 1 d . . . . .
H02L H 0.831209 0.185411 0.361674 0.033 Uiso 1 1 calc R . . . .
N02M N 0.8651(3) 0.05730(19) 0.05996(14) 0.0494(11) Uani 1 1 d . . . . .
N02N N 0.5387(3) 0.30800(18) 0.28953(15) 0.0531(13) Uani 1 1 d . . . . .
C02P C 0.8234(3) 0.15105(18) 0.49923(13) 0.0327(10) Uani 1 1 d . . . . .
C02Q C 0.8837(2) 0.08338(17) 0.34781(12) 0.0288(9) Uani 1 1 d . . . . .
C02R C 0.7875(2) 0.06445(19) 0.60133(13) 0.0320(10) Uani 1 1 d . . . . .
C02T C 0.9454(3) 0.2792(2) 0.09671(15) 0.0391(11) Uani 1 1 d . . . . .
C02U C 0.7471(3) 0.13356(17) 0.43913(12) 0.0298(9) Uani 1 1 d . . . . .
H02U H 0.713007 0.158207 0.424093 0.036 Uiso 1 1 calc R . . . .
C02V C 0.8192(3) -0.13783(18) 0.59506(13) 0.0328(10) Uani 1 1 d . . . . .
C02W C 0.8794(2) -0.12047(18) 0.65927(13) 0.0305(9) Uani 1 1 d . . . . .
H02W H 0.878364 -0.143023 0.682120 0.037 Uiso 1 1 calc R . . . .
C02X C 0.6948(2) -0.03806(18) 0.52948(13) 0.0324(10) Uani 1 1 d . . . . .
C02Y C 0.6859(2) 0.04107(19) 0.55398(13) 0.0326(10) Uani 1 1 d . . . . .
H02Y H 0.637378 0.058540 0.551444 0.039 Uiso 1 1 calc R . . . .
C02Z C 0.9092(3) -0.03691(19) 0.66686(13) 0.0336(10) Uani 1 1 d . . . . .
C030 C 0.6966(2) 0.00409(18) 0.58885(13) 0.0322(9) Uani 1 1 d . . . . .
H030 H 0.653127 0.004199 0.602920 0.039 Uiso 1 1 calc R . . . .
C031 C 0.9384(2) 0.16088(16) 0.35355(12) 0.0272(9) Uani 1 1 d . . . . .
H031 H 0.933985 0.185273 0.331531 0.033 Uiso 1 1 calc R . . . .
C032 C 0.4630(3) 0.53543(18) -0.08913(14) 0.0335(10) Uani 1 1 d . . . . .
C034 C 0.7759(3) 0.4073(2) 0.27869(15) 0.0387(11) Uani 1 1 d . . . . .
C035 C 0.4303(3) 0.57402(19) -0.11546(14) 0.0374(10) Uani 1 1 d . . . . .
C037 C 0.8534(3) 0.19316(19) 0.44094(13) 0.0355(10) Uani 1 1 d . . . . .
H03E H 0.816687 0.215795 0.426011 0.043 Uiso 1 1 calc R . . . .
H03F H 0.884660 0.212392 0.461839 0.043 Uiso 1 1 calc R . . . .
C038 C 0.6672(3) 0.24949(18) 0.35534(13) 0.0342(10) Uani 1 1 d . . . . .
C039 C 0.5484(3) 0.13872(18) 0.28135(14) 0.0353(10) Uani 1 1 d . . . . .
C03A C 0.9735(3) 0.18316(17) 0.41965(13) 0.0311(9) Uani 1 1 d . . . . .
C03B C 1.0710(2) 0.18793(18) 0.37902(13) 0.0325(9) Uani 1 1 d . . . . .
H03G H 1.066283 0.206892 0.354153 0.039 Uiso 1 1 calc R . . . .
H03I H 1.093254 0.209805 0.400835 0.039 Uiso 1 1 calc R . . . .
C03C C 0.7143(2) 0.11013(19) 0.47317(13) 0.0328(9) Uani 1 1 d . . . . .
H03K H 0.664386 0.123901 0.474817 0.039 Uiso 1 1 calc R . . . .
C03D C 0.5542(3) 0.20100(19) 0.33375(15) 0.0411(11) Uani 1 1 d . . . . .
H03A H 0.585303 0.175205 0.348520 0.049 Uiso 1 1 calc R . . . .
H03B H 0.510458 0.205780 0.346698 0.049 Uiso 1 1 calc R . . . .
C03F C 0.9165(3) 0.37047(19) 0.19996(15) 0.0388(11) Uani 1 1 d . . . . .
C03H C 0.6225(3) 0.33003(19) 0.34680(15) 0.0386(11) Uani 1 1 d . . . . .
H03H H 0.609517 0.350040 0.369045 0.046 Uiso 1 1 calc R . . . .
C03I C 1.0111(3) -0.09558(19) 0.68757(13) 0.0337(10) Uani 1 1 d . . . . .
H03L H 1.008229 -0.122037 0.706995 0.040 Uiso 1 1 calc R . . . .
H03M H 1.033063 -0.066407 0.702266 0.040 Uiso 1 1 calc R . . . .
C03J C 0.8059(3) 0.38367(18) 0.34462(14) 0.0343(10) Uani 1 1 d . . . . .
H03J H 0.807313 0.407864 0.366613 0.041 Uiso 1 1 calc R . . . .
C03L C 1.0076(3) 0.26848(19) 0.27222(13) 0.0353(10) Uani 1 1 d . . . . .
C03M C 0.8080(2) -0.08936(19) 0.64984(14) 0.0349(10) Uani 1 1 d . . . . .
H03P H 0.772947 -0.097043 0.668339 0.042 Uiso 1 1 calc R . . . .
C03N C 1.0250(3) 0.3261(2) 0.22387(15) 0.0412(11) Uani 1 1 d . . . . .
H03N H 1.075114 0.337627 0.220192 0.049 Uiso 1 1 calc R . . . .
C03O C 0.8780(3) 0.38613(18) 0.32636(13) 0.0348(10) Uani 1 1 d . . . . .
H03O H 0.914309 0.410181 0.340485 0.042 Uiso 1 1 calc R . . . .
C03P C 0.7481(3) 0.12245(18) 0.54739(13) 0.0351(10) Uani 1 1 d . . . . .
H03Q H 0.783887 0.143195 0.564939 0.042 Uiso 1 1 calc R . . . .
H03R H 0.698564 0.137417 0.545927 0.042 Uiso 1 1 calc R . . . .
C03Q C 0.6605(2) 0.02602(18) 0.48013(13) 0.0326(10) Uani 1 1 d . . . . .
H03S H 0.612733 0.042925 0.479980 0.039 Uiso 1 1 calc R . . . .
H03T H 0.650981 -0.003321 0.463028 0.039 Uiso 1 1 calc R . . . .
C03R C 0.7056(3) -0.08892(19) 0.58968(15) 0.0371(10) Uani 1 1 d . . . . .
H03U H 0.686896 -0.114603 0.570150 0.045 Uiso 1 1 calc R . . . .
H03V H 0.671580 -0.087357 0.609130 0.045 Uiso 1 1 calc R . . . .
C03S C 0.5695(3) 0.04923(19) 0.18025(13) 0.0364(10) Uani 1 1 d . . . . .
C03T C 0.8656(3) 0.30674(18) 0.35177(14) 0.0365(10) Uani 1 1 d . . . . .
C03U C 0.4799(3) 0.4685(2) -0.04722(15) 0.0449(12) Uani 1 1 d . . . . .
C03W C 1.0427(3) 0.2531(2) 0.14556(14) 0.0378(10) Uani 1 1 d . . . . .
H03W H 1.091839 0.269702 0.147889 0.045 Uiso 1 1 calc R . . . .
C03X C 0.7685(3) 0.09687(19) 0.37390(13) 0.0335(10) Uani 1 1 d . . . . .
H03X H 0.755972 0.065337 0.360051 0.040 Uiso 1 1 calc R . . . .
H03Y H 0.732898 0.121813 0.361293 0.040 Uiso 1 1 calc R . . . .
C03Z C 0.7534(3) 0.3157(2) 0.38249(14) 0.0390(11) Uani 1 1 d . . . . .
H03C H 0.742212 0.342191 0.400283 0.047 Uiso 1 1 calc R . . . .
H03D H 0.776893 0.288514 0.399189 0.047 Uiso 1 1 calc R . . . .
C040 C 0.7858(3) 0.0025(2) 0.65360(14) 0.0383(11) Uani 1 1 d . . . . .
H04S H 0.741576 -0.006972 0.664793 0.046 Uiso 1 1 calc R . . . .
H04T H 0.811554 0.028899 0.670384 0.046 Uiso 1 1 calc R . . . .
C041 C 1.0709(3) 0.2397(2) 0.21903(15) 0.0401(11) Uani 1 1 d . . . . .
H04A H 1.119929 0.254279 0.217977 0.048 Uiso 1 1 calc R . . . .
H04B H 1.078460 0.210874 0.236747 0.048 Uiso 1 1 calc R . . . .
C043 C 0.9970(3) 0.3531(2) 0.25849(15) 0.0391(11) Uani 1 1 d . . . . .
H043 H 1.034616 0.377031 0.271676 0.047 Uiso 1 1 calc R . . . .
C044 C 0.4617(3) 0.20221(19) 0.26990(15) 0.0375(11) Uani 1 1 d . . . . .
H044 H 0.420821 0.204521 0.285718 0.045 Uiso 1 1 calc R . . . .
C045 C 0.5989(3) 0.3840(2) 0.01785(14) 0.0438(12) Uani 1 1 d . . . . .
C046 C 0.5761(3) 0.3482(2) 0.28034(17) 0.0447(12) Uani 1 1 d . . . . .
C047 C 0.6147(3) 0.0400(2) 0.05365(15) 0.0427(11) Uani 1 1 d . . . . .
H047 H 0.579584 0.014609 0.040428 0.051 Uiso 1 1 calc R . . . .
C048 C 0.4554(3) 0.2406(2) 0.20872(17) 0.0461(13) Uani 1 1 d . . . . .
C049 C 0.4440(3) 0.16359(18) 0.23658(14) 0.0363(10) Uani 1 1 d . . . . .
H049 H 0.394074 0.148648 0.236080 0.044 Uiso 1 1 calc R . . . .
C04A C 1.0280(3) 0.1758(2) 0.17043(17) 0.0466(13) Uani 1 1 d . . . . .
C04C C 1.0313(3) 0.2155(2) 0.11162(14) 0.0425(12) Uani 1 1 d . . . . .
H04C H 1.076765 0.212575 0.099314 0.051 Uiso 1 1 calc R . . . .
C04D C 0.6219(3) 0.1197(2) 0.02835(15) 0.0440(12) Uani 1 1 d . . . . .
C04E C 0.4437(3) 0.6463(2) -0.15375(15) 0.0444(12) Uani 1 1 d . . . . .
H04U H 0.474350 0.670235 -0.162947 0.053 Uiso 1 1 calc R . . . .
C04F C 0.3255(3) 0.6157(2) -0.15181(16) 0.0459(12) Uani 1 1 d . . . . .
H04V H 0.273402 0.618509 -0.159335 0.055 Uiso 1 1 calc R . . . .
C04G C 0.4760(3) 0.1494(3) 0.10842(16) 0.0502(14) Uani 1 1 d . . . . .
C04H C 0.5646(3) 0.4209(2) -0.00915(15) 0.0435(12) Uani 1 1 d . . . . .
C04I C 0.5998(3) 0.0071(2) 0.12090(14) 0.0427(11) Uani 1 1 d . . . . .
H04D H 0.631042 -0.012623 0.141475 0.051 Uiso 1 1 calc R . . . .
H04E H 0.562172 -0.015006 0.106121 0.051 Uiso 1 1 calc R . . . .
C04K C 0.6716(3) 0.40410(18) 0.31550(15) 0.0380(10) Uani 1 1 d . . . . .
H04F H 0.670055 0.420152 0.341187 0.046 Uiso 1 1 calc R . . . .
H04G H 0.649156 0.426920 0.294421 0.046 Uiso 1 1 calc R . . . .
C04L C 0.8683(3) 0.0927(2) 0.02862(16) 0.0414(11) Uani 1 1 d . . . . .
H04L H 0.875378 0.076191 0.003549 0.050 Uiso 1 1 calc R . . . .
C04N C 0.5595(3) 0.29375(19) 0.33029(17) 0.0439(12) Uani 1 1 d . . . . .
H04N H 0.516966 0.296233 0.344903 0.053 Uiso 1 1 calc R . . . .
C04O C 0.4753(3) 0.6095(2) -0.12976(15) 0.0431(11) Uani 1 1 d . . . . .
H04X H 0.527590 0.607684 -0.122694 0.052 Uiso 1 1 calc R . . . .
C04P C 0.9352(3) 0.1252(2) 0.04524(15) 0.0435(12) Uani 1 1 d . . . . .
H04P H 0.977006 0.120913 0.030301 0.052 Uiso 1 1 calc R . . . .
C04Q C 0.9852(3) 0.3366(2) 0.15067(16) 0.0450(12) Uani 1 1 d . . . . .
H04H H 0.949560 0.357689 0.133363 0.054 Uiso 1 1 calc R . . . .
H04I H 1.035264 0.350197 0.150861 0.054 Uiso 1 1 calc R . . . .
C04R C 0.4976(3) 0.0794(2) 0.22905(14) 0.0418(11) Uani 1 1 d . . . . .
H04J H 0.446887 0.066641 0.228172 0.050 Uiso 1 1 calc R . . . .
H04K H 0.531892 0.057262 0.246156 0.050 Uiso 1 1 calc R . . . .
C04S C 0.9502(3) 0.2174(2) 0.04410(15) 0.0461(12) Uani 1 1 d . . . . .
H04M H 0.923341 0.243599 0.027529 0.055 Uiso 1 1 calc R . . . .
H04O H 0.995734 0.209979 0.033419 0.055 Uiso 1 1 calc R . . . .
C04T C 0.3541(3) 0.5772(2) -0.12809(15) 0.0414(11) Uani 1 1 d . . . . .
H04Y H 0.322154 0.552962 -0.120368 0.050 Uiso 1 1 calc R . . . .
C04U C 0.8312(3) 0.1750(2) 0.02649(15) 0.0438(12) Uani 1 1 d . . . . .
C04W C 0.4608(3) 0.0903(2) 0.15480(15) 0.0455(12) Uani 1 1 d . . . . .
H04W H 0.410871 0.076975 0.156903 0.055 Uiso 1 1 calc R . . . .
C04X C 0.8981(3) 0.4173(2) 0.25867(16) 0.0426(11) Uani 1 1 d . . . . .
H04Q H 0.869067 0.438084 0.238035 0.051 Uiso 1 1 calc R . . . .
H04R H 0.938264 0.437807 0.273225 0.051 Uiso 1 1 calc R . . . .
C04Y C 0.7182(3) 0.01518(19) 0.09772(15) 0.0430(12) Uani 1 1 d . . . . .
C04Z C 0.6965(4) 0.2700(2) 0.09193(16) 0.0517(14) Uani 1 1 d . . . . .
C050 C 0.7354(3) 0.1154(2) -0.00075(16) 0.0459(12) Uani 1 1 d . . . . .
H05A H 0.742282 0.091031 -0.021210 0.055 Uiso 1 1 calc R . . . .
H05B H 0.713512 0.145278 -0.014329 0.055 Uiso 1 1 calc R . . . .
C051 C 0.9797(3) 0.3229(2) 0.32552(15) 0.0477(13) Uani 1 1 d . . . . .
H05C H 1.014103 0.349694 0.335854 0.057 Uiso 1 1 calc R . . . .
H05D H 0.994878 0.293079 0.341232 0.057 Uiso 1 1 calc R . . . .
C052 C 0.5889(3) 0.3135(2) 0.05912(16) 0.0478(13) Uani 1 1 d . . . . .
H052 H 0.559113 0.290771 0.070285 0.057 Uiso 1 1 calc R . . . .
C053 C 0.3371(3) 0.6903(2) -0.18852(15) 0.0475(13) Uani 1 1 d . . . . .
C054 C 0.8159(3) 0.0159(2) 0.05722(16) 0.0461(12) Uani 1 1 d . . . . .
H05E H 0.837344 -0.009269 0.076604 0.055 Uiso 1 1 calc R . . . .
H05F H 0.811604 0.001330 0.030546 0.055 Uiso 1 1 calc R . . . .
C055 C 0.4116(3) 0.1743(2) 0.16210(15) 0.0477(13) Uani 1 1 d . . . . .
H05G H 0.364607 0.157670 0.164437 0.057 Uiso 1 1 calc R . . . .
H05H H 0.399707 0.202905 0.144401 0.057 Uiso 1 1 calc R . . . .
C056 C 0.5559(4) 0.3487(2) 0.03402(17) 0.0499(13) Uani 1 1 d . . . . .
H056 H 0.503534 0.349530 0.027277 0.060 Uiso 1 1 calc R . . . .
C057 C 0.9173(3) 0.0665(2) 0.09250(16) 0.0471(13) Uani 1 1 d . . . . .
C058 C 0.4926(3) 0.0657(2) 0.12095(15) 0.0471(13) Uani 1 1 d . . . . .
H058 H 0.458842 0.039536 0.107806 0.056 Uiso 1 1 calc R . . . .
C059 C 1.0225(3) 0.1240(2) 0.11144(16) 0.0485(13) Uani 1 1 d . . . . .
H05I H 1.037138 0.098856 0.132039 0.058 Uiso 1 1 calc R . . . .
H05J H 1.062328 0.126292 0.095405 0.058 Uiso 1 1 calc R . . . .
C05A C 0.5076(3) 0.0979(3) 0.05353(15) 0.0529(15) Uani 1 1 d . . . . .
H05K H 0.476811 0.069569 0.042760 0.063 Uiso 1 1 calc R . . . .
H05L H 0.489386 0.127201 0.037802 0.063 Uiso 1 1 calc R . . . .
C05B C 0.7643(4) 0.1913(3) 0.13312(18) 0.0629(19) Uani 1 1 d . . . . .
C05C C 0.4683(3) 0.2944(2) 0.2661(2) 0.0604(17) Uani 1 1 d . . . . .
H05M H 0.429811 0.295281 0.283133 0.073 Uiso 1 1 calc R . . . .
H05N H 0.454794 0.318839 0.244856 0.073 Uiso 1 1 calc R . . . .
C05D C 0.6837(3) 0.0446(2) 0.03381(15) 0.0436(12) Uani 1 1 d . . . . .
H05O H 0.679795 0.023028 0.009998 0.052 Uiso 1 1 calc R . . . .
C05E C 0.5471(3) 0.4868(3) -0.0516(2) 0.0552(15) Uani 1 1 d . . . . .
C05G C 0.7055(4) 0.3435(3) 0.05314(19) 0.0573(15) Uani 1 1 d . . . . .
H05P H 0.757779 0.340829 0.059425 0.069 Uiso 1 1 calc R . . . .
C05H C 0.2809(4) 0.7689(3) -0.23462(16) 0.0631(19) Uani 1 1 d . . . . .
C05I C 0.7645(3) 0.2776(3) 0.1183(2) 0.0570(15) Uani 1 1 d . . . . .
H05Q H 0.785983 0.309407 0.121435 0.068 Uiso 1 1 calc R . . . .
C05J C 0.3456(4) 0.7774(3) -0.20593(19) 0.0575(15) Uani 1 1 d . . . . .
H05R H 0.368168 0.808855 -0.202825 0.069 Uiso 1 1 calc R . . . .
C05K C 0.3748(3) 0.7371(2) -0.18233(18) 0.0516(13) Uani 1 1 d . . . . .
H05S H 0.417891 0.740662 -0.162910 0.062 Uiso 1 1 calc R . . . .
C05L C 0.6740(4) 0.3805(3) 0.02887(19) 0.0608(17) Uani 1 1 d . . . . .
H05T H 0.704858 0.404197 0.019531 0.073 Uiso 1 1 calc R . . . .
C05N C 0.6676(5) 0.2246(3) 0.08734(19) 0.0674(19) Uani 1 1 d . . . . .
H05U H 0.622818 0.219419 0.069430 0.081 Uiso 1 1 calc R . . . .
C05O C 0.7026(5) 0.1849(3) 0.1086(2) 0.074(2) Uani 1 1 d . . . . .
H05V H 0.681279 0.153122 0.105157 0.089 Uiso 1 1 calc R . . . .
C05P C 0.7989(4) 0.2379(3) 0.1393(2) 0.0655(19) Uani 1 1 d . . . . .
H05W H 0.844075 0.241893 0.157177 0.079 Uiso 1 1 calc R . . . .
C05S C 0.2502(5) 0.7260(3) -0.2395(2) 0.074(2) Uani 1 1 d . . . . .
H05X H 0.207581 0.721690 -0.259213 0.089 Uiso 1 1 calc R . . . .
C05T C 0.2791(4) 0.6852(3) -0.2159(2) 0.0663(18) Uani 1 1 d . . . . .
H05Y H 0.255938 0.654053 -0.220220 0.080 Uiso 1 1 calc R . . . .
I2 I 0.7949(4) 0.12445(13) 0.15990(8) 0.1386(17) Uani 0.410(5) 1 d . . P A 1
I10 I 0.2292(2) 0.82559(12) -0.26966(7) 0.1097(9) Uani 0.590(5) 1 d . . P A 2
N58 N 0.5916(9) 0.4487(6) -0.0231(4) 0.050(3) Uani 0.410(5) 1 d . . P A 1
N77 N 0.4977(7) 0.4281(3) -0.0205(2) 0.041(2) Uani 0.590(5) 1 d . . P A 2
N0 N 0.5356(10) 0.5302(8) -0.0833(5) 0.057(5) Uani 0.590(5) 1 d . . P A 2
N0AA N 0.4271(14) 0.5040(10) -0.0726(8) 0.056(7) Uani 0.410(5) 1 d . . P A 1

loop_
_atom_site_aniso_label
_atom_site_aniso_U_11
_atom_site_aniso_U_22
_atom_site_aniso_U_33
_atom_site_aniso_U_23
_atom_site_aniso_U_13
_atom_site_aniso_U_12
I001 0.0528(8) 0.0604(10) 0.0477(10) 0.0166(7) 0.0107(5) 0.0041(7)
I002 0.0675(7) 0.0616(8) 0.0673(7) 0.0286(6) 0.0268(5) 0.0321(4)
S004 0.036(2) 0.0345(19) 0.0505(14) -0.0002(13) 0.0004(14) -0.0046(15)
S006 0.0365(14) 0.0618(18) 0.0681(16) 0.0281(13) 0.0065(11) 0.0022(12)
S007 0.046(3) 0.050(2) 0.048(4) 0.021(3) 0.005(2) -0.004(2)
S008 0.039(2) 0.0311(18) 0.0408(16) 0.0027(12) 0.0004(16) -0.0107(16)
O009 0.0358(17) 0.0289(18) 0.0414(17) -0.0007(14) 0.0046(13) -0.0026(14)
O00A 0.0307(16) 0.0300(18) 0.0456(17) -0.0090(14) 0.0053(13) -0.0067(13)
O00B 0.0387(18) 0.0315(19) 0.0451(18) -0.0042(15) -0.0063(14) -0.0068(14)
O00C 0.0399(18) 0.0278(18) 0.0391(16) -0.0035(13) -0.0053(13) -0.0008(14)
O00D 0.0339(17) 0.046(2) 0.0351(16) -0.0151(15) 0.0014(13) -0.0044(15)
O00E 0.0407(18) 0.038(2) 0.0364(17) -0.0013(14) -0.0040(13) -0.0049(15)
O00F 0.0398(18) 0.048(2) 0.0320(15) -0.0108(15) 0.0050(13) -0.0140(16)
Cl00 0.169(3) 0.118(3) 0.170(3) -0.022(2) -0.072(3) -0.021(2)
O00H 0.046(2) 0.039(2) 0.0333(16) -0.0018(14) 0.0002(14) -0.0112(16)
O00J 0.0414(18) 0.0257(17) 0.0410(17) 0.0012(14) -0.0025(14) 0.0046(14)
O00K 0.0421(19) 0.041(2) 0.0380(17) 0.0092(15) -0.0009(14) 0.0108(15)
O00L 0.047(2) 0.048(2) 0.0357(17) 0.0079(15) -0.0016(15) 0.0089(17)
O00M 0.051(2) 0.035(2) 0.0459(19) 0.0070(16) -0.0031(16) 0.0081(17)
O00N 0.052(2) 0.0253(19) 0.053(2) 0.0036(15) -0.0012(16) 0.0065(15)
O00O 0.052(2) 0.037(2) 0.0434(18) 0.0105(15) 0.0059(16) 0.0133(17)
O00Q 0.045(2) 0.039(2) 0.054(2) 0.0178(17) 0.0089(16) 0.0055(16)
O00R 0.053(2) 0.0284(19) 0.055(2) 0.0147(16) -0.0043(17) 0.0015(16)
O00S 0.057(2) 0.049(2) 0.0387(18) 0.0143(17) -0.0004(16) 0.0097(18)
N00T 0.0317(19) 0.0206(18) 0.0318(17) -0.0039(14) 0.0050(14) -0.0028(15)
O00U 0.062(2) 0.039(2) 0.050(2) 0.0058(17) 0.0000(18) 0.0129(18)
N00V 0.037(2) 0.036(2) 0.0294(18) -0.0049(16) 0.0082(15) -0.0139(17)
N00W 0.0252(18) 0.032(2) 0.0331(18) 0.0006(15) -0.0007(14) -0.0078(15)
N00X 0.0295(18) 0.026(2) 0.0349(18) -0.0026(15) 0.0057(14) -0.0023(15)
O00Y 0.069(3) 0.0263(19) 0.053(2) 0.0097(16) -0.0192(18) -0.0009(17)
N00Z 0.0241(17) 0.029(2) 0.0332(18) -0.0041(15) 0.0042(14) -0.0033(15)
N010 0.0256(18) 0.030(2) 0.0341(18) -0.0018(15) 0.0003(14) -0.0067(15)
O011 0.056(2) 0.046(2) 0.050(2) 0.0164(18) 0.0018(17) 0.0145(19)
N012 0.031(2) 0.031(2) 0.046(2) 0.0102(17) -0.0023(16) 0.0006(16)
N013 0.0262(18) 0.031(2) 0.0376(19) 0.0023(16) -0.0010(15) -0.0013(15)
N014 0.037(2) 0.029(2) 0.0266(17) -0.0023(15) 0.0000(14) -0.0091(16)
O015 0.0368(19) 0.053(3) 0.082(3) 0.043(2) 0.0001(18) 0.0001(18)
O016 0.049(2) 0.039(2) 0.068(2) 0.0146(19) -0.0044(18) 0.0108(18)
N018 0.0279(18) 0.030(2) 0.0295(17) -0.0037(15) -0.0001(14) -0.0019(15)
N019 0.038(2) 0.031(2) 0.0339(19) 0.0025(16) -0.0038(15) -0.0028(17)
N01A 0.0268(18) 0.035(2) 0.0321(18) -0.0022(16) -0.0074(14) 0.0061(16)
N01B 0.0305(19) 0.036(2) 0.0302(18) -0.0027(15) 0.0030(14) -0.0051(16)
N01C 0.0290(19) 0.030(2) 0.0366(19) 0.0008(16) -0.0032(15) 0.0015(15)
N01D 0.040(2) 0.033(2) 0.0274(17) -0.0021(15) 0.0005(15) -0.0105(17)
N01E 0.056(3) 0.038(2) 0.035(2) -0.0080(18) 0.0069(18) 0.006(2)
N01F 0.039(2) 0.025(2) 0.051(2) 0.0058(18) -0.0038(18) 0.0039(17)
N01G 0.041(2) 0.037(2) 0.038(2) 0.0047(17) 0.0001(17) 0.0026(18)
N01H 0.0258(18) 0.037(2) 0.0363(19) -0.0020(16) -0.0059(15) 0.0042(16)
O01J 0.069(3) 0.064(3) 0.053(2) 0.033(2) 0.012(2) 0.020(2)
N01K 0.040(2) 0.027(2) 0.042(2) 0.0034(17) -0.0034(17) -0.0017(17)
N01L 0.039(2) 0.027(2) 0.043(2) 0.0120(17) 0.0020(17) -0.0029(17)
O01M 0.074(3) 0.037(2) 0.048(2) 0.0109(17) -0.0023(18) 0.016(2)
N01O 0.044(2) 0.035(2) 0.041(2) 0.0065(18) 0.0015(17) 0.0053(18)
N01P 0.046(2) 0.032(2) 0.0334(19) 0.0005(16) -0.0016(16) 0.0048(18)
N01R 0.038(2) 0.031(2) 0.048(2) 0.0055(18) 0.0047(17) 0.0052(17)
N01S 0.039(2) 0.032(2) 0.043(2) 0.0079(17) 0.0101(17) 0.0075(17)
N01T 0.041(2) 0.039(2) 0.046(2) 0.0111(19) 0.0156(18) 0.0074(19)
N01U 0.029(2) 0.037(2) 0.049(2) -0.0008(18) -0.0065(17) 0.0078(17)
N01V 0.043(2) 0.028(2) 0.041(2) 0.0091(17) -0.0009(17) 0.0043(17)
N01W 0.038(2) 0.033(2) 0.043(2) 0.0023(17) -0.0007(17) 0.0135(18)
N01X 0.038(2) 0.025(2) 0.045(2) 0.0006(17) -0.0010(17) 0.0012(16)
N01Y 0.042(2) 0.040(3) 0.040(2) 0.0055(18) 0.0020(17) 0.0093(19)
N01Z 0.047(2) 0.032(2) 0.037(2) 0.0078(17) -0.0029(17) 0.0056(18)
N020 0.037(2) 0.042(3) 0.047(2) 0.0174(19) 0.0052(17) 0.0051(18)
N021 0.044(2) 0.036(2) 0.041(2) 0.0060(18) 0.0047(17) 0.0053(18)
N022 0.049(3) 0.046(3) 0.041(2) 0.0132(19) 0.0038(18) 0.012(2)
N023 0.044(2) 0.041(2) 0.0329(19) 0.0095(17) 0.0019(17) 0.0102(19)
N024 0.046(2) 0.034(2) 0.040(2) 0.0022(18) 0.0042(17) 0.0091(18)
N025 0.041(2) 0.034(2) 0.045(2) 0.0098(18) -0.0017(17) 0.0091(18)
N027 0.046(2) 0.031(2) 0.060(3) 0.013(2) -0.015(2) -0.0031(19)
N029 0.049(3) 0.038(2) 0.045(2) 0.0075(19) 0.0025(19) 0.017(2)
N02A 0.064(3) 0.036(2) 0.033(2) 0.0020(17) 0.0033(18) 0.007(2)
N02C 0.048(2) 0.050(3) 0.033(2) 0.0066(19) 0.0021(17) 0.013(2)
N02D 0.047(3) 0.040(3) 0.050(2) 0.010(2) 0.0015(19) 0.006(2)
N02E 0.053(3) 0.035(3) 0.049(2) 0.0054(19) -0.003(2) 0.009(2)
C02F 0.0217(19) 0.027(2) 0.034(2) -0.0010(18) -0.0024(16) -0.0018(16)
N02G 0.038(2) 0.037(2) 0.048(2) 0.0068(19) 0.0017(18) 0.0068(18)
N02I 0.054(3) 0.041(3) 0.039(2) 0.0029(19) 0.0011(19) 0.013(2)
N02J 0.057(3) 0.060(3) 0.033(2) 0.017(2) 0.0029(19) 0.018(2)
N02K 0.056(3) 0.051(3) 0.043(2) 0.021(2) 0.010(2) 0.017(2)
C02L 0.034(2) 0.021(2) 0.0255(19) -0.0023(16) 0.0001(16) -0.0012(17)
N02M 0.052(3) 0.045(3) 0.049(2) 0.006(2) 0.003(2) 0.009(2)
N02N 0.051(3) 0.032(2) 0.067(3) 0.019(2) -0.017(2) -0.009(2)
C02P 0.032(2) 0.033(3) 0.032(2) -0.0077(18) 0.0039(18) -0.0058(19)
C02Q 0.035(2) 0.023(2) 0.0273(19) -0.0023(16) 0.0010(16) -0.0036(17)
C02R 0.025(2) 0.040(3) 0.030(2) -0.0101(19) 0.0035(17) 0.0032(19)
C02T 0.034(2) 0.040(3) 0.046(3) 0.013(2) 0.013(2) 0.007(2)
C02U 0.035(2) 0.022(2) 0.030(2) -0.0013(17) -0.0006(17) -0.0040(18)
C02V 0.035(2) 0.026(2) 0.034(2) 0.0074(18) -0.0019(18) -0.0060(18)
C02W 0.026(2) 0.031(2) 0.033(2) 0.0001(18) 0.0021(16) -0.0035(18)
C02X 0.021(2) 0.035(3) 0.037(2) 0.001(2) -0.0054(16) -0.0032(17)
C02Y 0.022(2) 0.041(3) 0.034(2) 0.0070(19) 0.0022(16) 0.0000(18)
C02Z 0.032(2) 0.035(3) 0.031(2) 0.0012(18) -0.0033(17) 0.002(2)
C030 0.026(2) 0.037(3) 0.032(2) 0.0044(19) 0.0000(17) 0.0036(18)
C031 0.027(2) 0.025(2) 0.0267(19) 0.0028(16) -0.0024(16) 0.0007(17)
C032 0.033(3) 0.027(3) 0.039(2) 0.0009(19) 0.0039(19) -0.002(2)
C034 0.039(3) 0.034(3) 0.041(2) 0.002(2) 0.004(2) 0.002(2)
C035 0.043(3) 0.033(3) 0.038(2) -0.010(2) 0.012(2) -0.002(2)
C037 0.042(3) 0.033(3) 0.033(2) -0.0048(19) 0.0112(19) -0.010(2)
C038 0.040(2) 0.028(2) 0.034(2) 0.0049(18) 0.0041(18) 0.007(2)
C039 0.033(2) 0.029(3) 0.042(2) 0.009(2) 0.0020(19) 0.0041(19)
C03A 0.037(2) 0.022(2) 0.032(2) -0.0006(17) 0.0004(18) -0.0061(18)
C03B 0.029(2) 0.029(2) 0.037(2) -0.0014(18) -0.0009(17) -0.0069(18)
C03C 0.025(2) 0.035(3) 0.038(2) -0.0064(19) 0.0042(17) -0.0026(18)
C03D 0.048(3) 0.029(3) 0.045(3) 0.011(2) 0.002(2) -0.007(2)
C03F 0.040(3) 0.029(3) 0.048(3) 0.004(2) 0.008(2) 0.002(2)
C03H 0.040(3) 0.027(2) 0.046(3) 0.004(2) -0.001(2) 0.010(2)
C03I 0.032(2) 0.036(3) 0.033(2) -0.0008(19) 0.0059(17) 0.0024(19)
C03J 0.036(2) 0.026(2) 0.038(2) -0.0039(18) -0.0014(18) 0.0022(19)
C03L 0.031(2) 0.035(3) 0.035(2) 0.005(2) -0.0065(17) 0.0081(19)
C03M 0.027(2) 0.038(3) 0.038(2) 0.004(2) 0.0001(17) -0.0015(19)
C03N 0.030(2) 0.044(3) 0.049(3) 0.008(2) 0.004(2) 0.000(2)
C03O 0.038(2) 0.027(2) 0.036(2) -0.0013(18) -0.0022(18) -0.0063(19)
C03P 0.042(3) 0.032(3) 0.032(2) -0.0077(18) 0.0108(19) -0.003(2)
C03Q 0.023(2) 0.037(3) 0.035(2) 0.0058(19) -0.0043(16) -0.0090(18)
C03R 0.028(2) 0.033(3) 0.046(3) 0.008(2) -0.0060(19) -0.0026(19)
C03S 0.041(3) 0.035(3) 0.032(2) 0.0059(19) 0.0007(19) 0.004(2)
C03T 0.041(3) 0.027(3) 0.037(2) -0.0061(19) -0.0075(19) 0.001(2)
C03U 0.048(3) 0.049(3) 0.041(3) -0.009(2) 0.016(2) -0.013(3)
C03W 0.031(2) 0.040(3) 0.043(2) 0.005(2) 0.0072(19) 0.006(2)
C03X 0.035(2) 0.035(3) 0.030(2) -0.0048(18) 0.0025(17) -0.0100(19)
C03Z 0.042(3) 0.034(3) 0.037(2) -0.002(2) -0.0061(19) -0.002(2)
C040 0.037(2) 0.035(3) 0.040(2) -0.001(2) -0.0011(19) 0.009(2)
C041 0.037(3) 0.036(3) 0.046(3) 0.004(2) 0.001(2) 0.002(2)
C043 0.040(3) 0.033(3) 0.044(3) 0.003(2) 0.003(2) 0.007(2)
C044 0.026(2) 0.036(3) 0.048(3) 0.014(2) -0.0003(18) -0.0014(19)
C045 0.055(3) 0.042(3) 0.032(2) -0.004(2) 0.001(2) 0.010(2)
C046 0.045(3) 0.025(3) 0.059(3) 0.011(2) -0.006(2) 0.004(2)
C047 0.050(3) 0.038(3) 0.037(2) 0.007(2) -0.003(2) 0.001(2)
C048 0.026(2) 0.047(3) 0.062(3) 0.027(3) -0.002(2) 0.002(2)
C049 0.039(2) 0.028(2) 0.041(2) 0.0075(19) 0.0026(19) -0.002(2)
C04A 0.041(3) 0.044(3) 0.052(3) 0.006(2) -0.001(2) 0.012(2)
C04C 0.036(3) 0.051(3) 0.039(2) 0.004(2) 0.002(2) 0.011(2)
C04D 0.045(3) 0.046(3) 0.039(2) 0.007(2) 0.002(2) 0.004(2)
C04E 0.050(3) 0.039(3) 0.044(3) 0.003(2) 0.007(2) 0.001(2)
C04F 0.036(3) 0.050(3) 0.051(3) -0.005(2) 0.006(2) -0.001(2)
C04G 0.038(3) 0.065(4) 0.045(3) 0.019(3) -0.002(2) 0.019(3)
C04H 0.049(3) 0.043(3) 0.037(2) -0.008(2) 0.004(2) 0.000(3)
C04I 0.054(3) 0.033(3) 0.037(2) 0.004(2) -0.004(2) 0.002(2)
C04K 0.040(3) 0.026(2) 0.046(3) 0.002(2) 0.001(2) 0.004(2)
C04L 0.040(3) 0.036(3) 0.047(3) 0.009(2) 0.003(2) 0.012(2)
C04N 0.037(3) 0.025(3) 0.067(3) 0.008(2) 0.001(2) 0.002(2)
C04O 0.044(3) 0.040(3) 0.042(3) 0.003(2) -0.002(2) -0.003(2)
C04P 0.047(3) 0.039(3) 0.043(3) 0.004(2) 0.005(2) 0.009(2)
C04Q 0.052(3) 0.037(3) 0.048(3) 0.012(2) 0.013(2) 0.009(2)
C04R 0.050(3) 0.036(3) 0.038(2) 0.012(2) 0.006(2) 0.003(2)
C04S 0.052(3) 0.041(3) 0.043(3) 0.007(2) 0.003(2) -0.002(2)
C04T 0.044(3) 0.033(3) 0.047(3) -0.001(2) 0.005(2) -0.001(2)
C04U 0.050(3) 0.039(3) 0.043(3) 0.012(2) 0.008(2) 0.011(2)
C04W 0.039(3) 0.053(3) 0.044(3) 0.014(2) 0.006(2) 0.003(2)
C04X 0.047(3) 0.032(3) 0.048(3) 0.006(2) 0.008(2) 0.005(2)
C04Y 0.059(3) 0.027(3) 0.038(2) 0.001(2) -0.004(2) 0.014(2)
C04Z 0.077(4) 0.037(3) 0.042(3) 0.010(2) 0.016(3) 0.023(3)
C050 0.051(3) 0.041(3) 0.043(3) 0.009(2) 0.000(2) 0.007(2)
C051 0.049(3) 0.051(3) 0.037(2) 0.002(2) -0.009(2) 0.014(3)
C052 0.052(3) 0.046(3) 0.047(3) 0.004(2) 0.012(2) 0.000(3)
C053 0.063(3) 0.044(3) 0.036(2) -0.001(2) 0.007(2) 0.010(3)
C054 0.054(3) 0.032(3) 0.048(3) 0.006(2) -0.001(2) 0.013(2)
C055 0.044(3) 0.056(4) 0.040(3) 0.016(2) 0.000(2) 0.013(3)
C056 0.055(3) 0.043(3) 0.050(3) -0.001(2) 0.004(2) 0.001(3)
C057 0.063(3) 0.029(3) 0.047(3) 0.001(2) 0.004(2) 0.014(2)
C058 0.049(3) 0.050(3) 0.039(3) 0.008(2) -0.002(2) 0.006(3)
C059 0.044(3) 0.048(3) 0.049(3) 0.003(2) -0.005(2) 0.013(2)
C05A 0.054(3) 0.069(4) 0.033(2) 0.014(3) -0.003(2) 0.019(3)
C05B 0.089(5) 0.053(4) 0.050(3) 0.016(3) 0.022(3) 0.033(4)
C05C 0.048(3) 0.032(3) 0.091(5) 0.015(3) -0.019(3) -0.001(2)
C05D 0.050(3) 0.035(3) 0.042(3) -0.001(2) -0.002(2) 0.008(2)
C05E 0.035(3) 0.059(4) 0.070(4) -0.021(3) 0.005(3) 0.000(3)
C05G 0.049(3) 0.055(4) 0.065(4) 0.019(3) 0.001(3) 0.006(3)
C05H 0.098(5) 0.057(4) 0.036(3) 0.008(3) 0.015(3) 0.033(4)
C05I 0.043(3) 0.061(4) 0.071(4) 0.008(3) 0.018(3) 0.005(3)
C05J 0.051(3) 0.057(4) 0.066(4) 0.006(3) 0.015(3) 0.005(3)
C05K 0.049(3) 0.049(4) 0.058(3) -0.002(3) 0.013(3) 0.002(3)
C05L 0.063(4) 0.057(4) 0.058(3) 0.022(3) 0.000(3) -0.014(3)
C05N 0.092(5) 0.056(4) 0.048(3) 0.000(3) -0.006(3) 0.003(4)
C05O 0.094(6) 0.052(4) 0.071(4) 0.001(3) -0.003(4) 0.008(4)
C05P 0.053(4) 0.079(5) 0.065(4) 0.019(4) 0.013(3) 0.021(3)
C05S 0.091(5) 0.071(5) 0.052(4) -0.004(3) -0.010(3) 0.005(4)
C05T 0.068(4) 0.055(4) 0.069(4) -0.012(3) -0.005(3) -0.001(3)
I2 0.310(5) 0.0515(12) 0.0489(8) 0.0048(7) 0.015(2) 0.071(2)
I10 0.191(2) 0.0906(14) 0.0396(7) 0.0167(7) -0.0022(11) 0.0675(15)
N58 0.044(7) 0.052(8) 0.056(7) 0.015(6) 0.017(6) -0.001(7)
N77 0.053(7) 0.025(4) 0.038(4) 0.002(3) -0.005(5) -0.004(5)
N0 0.080(15) 0.054(7) 0.032(7) 0.014(5) -0.003(7) -0.007(10)
N0AA 0.053(14) 0.053(14) 0.058(10) -0.006(9) -0.005(9) -0.020(9)

loop_
_atom_type_symbol
_atom_type_description
_atom_type_scat_dispersion_real
_atom_type_scat_dispersion_imag
_atom_type_scat_source
C C 0.0181 0.0091 'International Tables Vol C Tables 4.2.6.8 and 6.1.1.4'
H H 0.0000 0.0000 'International Tables Vol C Tables 4.2.6.8 and 6.1.1.4'
Cl Cl 0.3639 0.7018 'International Tables Vol C Tables 4.2.6.8 and 6.1.1.4'
I I -0.3257 6.8362 'International Tables Vol C Tables 4.2.6.8 and 6.1.1.4'
N N 0.0311 0.0180 'International Tables Vol C Tables 4.2.6.8 and 6.1.1.4'
O O 0.0492 0.0322 'International Tables Vol C Tables 4.2.6.8 and 6.1.1.4'
S S 0.3331 0.5567 'International Tables Vol C Tables 4.2.6.8 and 6.1.1.4'

loop_
_geom_angle_atom_site_label_1
_geom_angle_atom_site_label_2
_geom_angle_atom_site_label_3
_geom_angle
_geom_angle_site_symmetry_1
_geom_angle_site_symmetry_3
_geom_angle_publ_flag
C03U S004 C032 87.1(3) . . ?
C05E S006 C04H 82.7(3) . . ?
C05E S007 C032 87.7(5) . . ?
C03U S008 C04H 79.2(3) . . ?
C02Q N00T C02L 111.7(4) . . ?
C02Q N00T C03X 122.3(4) . . ?
C03X N00T C02L 123.3(4) . . ?
C02P N00V C03C 112.4(4) . . ?
C02P N00V C03P 121.0(4) . . ?
C03C N00V C03P 121.6(4) . . ?
C02X N00W C02Y 112.6(4) . . ?
C02X N00W C03Q 120.5(4) . . ?
C02Y N00W C03Q 122.2(4) . . ?
C02F N00X C02U 112.1(4) . . ?
C02F N00X C03X 120.8(4) . . ?
C03X N00X C02U 121.7(4) . . ?
C02F N00Z C03C 112.6(4) . . ?
C02F N00Z C03Q 121.0(4) . . ?
C03C N00Z C03Q 121.5(4) . . ?
C031 N010 C03B 123.0(4) . . ?
C03A N010 C031 113.4(4) . . ?
C03A N010 C03B 121.4(4) . . ?
C038 N012 C03D 122.4(4) . . ?
C038 N012 C04N 113.0(4) . . ?
C03D N012 C04N 121.7(4) . . ?
C02Z N013 C02W 112.5(4) . . ?
C02Z N013 C03I 122.7(4) . . ?
C03I N013 C02W 122.2(4) . . ?
C037 N014 C02L 121.8(4) . . ?
C03A N014 C02L 111.6(4) . . ?
C03A N014 C037 121.5(4) . . ?
C02Q N018 C031 113.0(4) . . ?
C02Q N018 C03I 122.8(4) . 3_756 ?
C031 N018 C03I 123.2(4) . 3_756 ?
C02X N019 C030 111.9(4) . . ?
C02X N019 C03R 123.5(4) . . ?
C03R N019 C030 123.5(4) . . ?
C02R N01A C030 112.8(4) . . ?
C02R N01A C040 123.0(4) . . ?
C030 N01A C040 122.1(4) . . ?
C02R N01B C02Y 112.4(4) . . ?
C02R N01B C03P 120.7(4) . . ?
C03P N01B C02Y 122.1(4) . . ?
C02V N01C C02W 112.7(4) . . ?
C02V N01C C03B 123.2(4) . 3_756 ?
C03B N01C C02W 122.1(4) 3_756 . ?
C02P N01D C02U 112.3(4) . . ?
C02P N01D C037 121.4(4) . . ?
C037 N01D C02U 122.3(4) . . ?
C04E N01E C04F 119.9(5) . . ?
C04E N01E C053 120.4(5) . . ?
C04F N01E C053 119.6(5) . . ?
C038 N01F C03H 112.8(4) . . ?
C038 N01F C03Z 123.2(4) . . ?
C03Z N01F C03H 122.8(4) . . ?
C034 N01G C03J 111.9(4) . . ?
C034 N01G C04K 123.0(4) . . ?
C04K N01G C03J 124.0(4) . . ?
C02V N01H C03M 112.4(4) . . ?
C02V N01H C03R 122.4(4) . . ?
C03R N01H C03M 124.4(4) . . ?
C03H N01K C04K 122.7(4) . . ?
C046 N01K C03H 113.0(4) . . ?
C046 N01K C04K 122.9(4) . . ?
C039 N01L C03D 121.9(4) . . ?
C039 N01L C044 111.2(4) . . ?
C03D N01L C044 122.0(4) . . ?
C034 N01O C03O 113.0(4) . . ?
C034 N01O C04X 122.9(4) . . ?
C03O N01O C04X 123.2(4) . . ?
C03O N01P C051 123.0(5) . . ?
C03T N01P C03O 113.2(4) . . ?
C03T N01P C051 120.6(4) . . ?
C03L N01R C03N 114.1(4) . . ?
C03L N01R C041 119.6(4) . . ?
C03N N01R C041 120.9(4) . . ?
C03F N01S C03N 113.2(4) . . ?
C03F N01S C04Q 120.6(4) . . ?
C03N N01S C04Q 120.1(4) . . ?
C02T N01T C03W 111.5(4) . . ?
C02T N01T C04Q 120.3(4) . . ?
C04Q N01T C03W 121.1(5) . . ?
C02Z N01U C03M 113.5(4) . . ?
C02Z N01U C040 123.1(5) . . ?
C03M N01U C040 122.7(4) . . ?
C039 N01V C049 112.1(4) . . ?
C039 N01V C04R 123.2(4) . . ?
C04R N01V C049 122.0(4) . . ?
C03F N01W C043 111.5(4) . . ?
C03F N01W C04X 122.8(4) . . ?
C04X N01W C043 122.6(4) . . ?
C03T N01X C03J 112.8(4) . . ?
C03T N01X C03Z 122.6(4) . . ?
C03Z N01X C03J 124.3(4) . . ?
C02T N01Y C04C 112.7(4) . . ?
C02T N01Y C04S 123.4(4) . . ?
C04C N01Y C04S 122.6(5) . . ?
C04I N01Z C047 122.2(4) . . ?
C04Y N01Z C047 110.4(4) . . ?
C04Y N01Z C04I 122.4(4) . . ?
C048 N020 C049 112.7(5) . . ?
C048 N020 C055 120.4(4) . . ?
C049 N020 C055 121.6(5) . . ?
C03W N021 C041 121.5(5) . . ?
C04A N021 C03W 111.3(4) . . ?
C04A N021 C041 122.1(4) . . ?
C04D N022 C047 111.6(5) . . ?
C04D N022 C05A 122.6(5) . . ?
C05A N022 C047 121.9(5) . . ?
C03S N023 C04R 121.9(4) . . ?
C03S N023 C04W 111.4(4) . . ?
C04R N023 C04W 122.2(4) . . ?
C03L N024 C043 112.6(4) . . ?
C03L N024 C051 121.9(4) . . ?
C043 N024 C051 121.6(5) . . ?
C04D N025 C050 122.1(4) . . ?
C04D N025 C05D 112.5(5) . . ?
C05D N025 C050 122.9(5) . . ?
C048 N027 C044 112.5(5) . . ?
C048 N027 C05C 121.2(5) . . ?
C05C N027 C044 123.9(5) . . ?
C04Y N029 C054 122.0(4) . . ?
C04Y N029 C05D 112.6(5) . . ?
C05D N029 C054 123.2(4) . . ?
C052 N02A C04Z 120.8(5) . . ?
C052 N02A C05G 120.3(5) . . ?
C05G N02A C04Z 118.7(5) . . ?
C03S N02C C04I 122.5(4) . . ?
C03S N02C C058 110.4(4) . . ?
C058 N02C C04I 121.2(4) . . ?
C04S N02D C04P 122.7(5) . . ?
C04U N02D C04P 113.2(5) . . ?
C04U N02D C04S 123.0(5) . . ?
C04P N02E C059 121.3(5) . . ?
C057 N02E C04P 112.1(5) . . ?
C057 N02E C059 123.3(5) . . ?
O00A C02F N00X 125.5(4) . . ?
O00A C02F N00Z 127.0(4) . . ?
N00X C02F N00Z 107.5(4) . . ?
C04U N02G C04L 110.3(4) . . ?
C04U N02G C050 122.1(5) . . ?
C050 N02G C04L 123.2(5) . . ?
C04A N02I C04C 109.5(5) . . ?
C04A N02I C059 122.9(5) . . ?
C059 N02I C04C 121.5(5) . . ?
C04G N02J C058 112.0(5) . . ?
C04G N02J C05A 123.5(5) . . ?
C058 N02J C05A 122.1(5) . . ?
C04G N02K C04W 112.1(5) . . ?
C04G N02K C055 122.0(5) . . ?
C04W N02K C055 121.1(5) . . ?
N00T C02L N014 113.5(3) . . ?
N00T C02L H02L 112.0 . . ?
N00T C02L C031 103.6(3) . . ?
N014 C02L H02L 112.0 . . ?
N014 C02L C031 103.3(3) . . ?
C031 C02L H02L 112.0 . . ?
C054 N02M C04L 125.1(5) . . ?
C057 N02M C04L 111.9(5) . . ?
C057 N02M C054 122.9(5) . . ?
C046 N02N C04N 112.5(5) . . ?
C046 N02N C05C 121.0(5) . . ?
C04N N02N C05C 122.3(5) . . ?
O00F C02P N00V 126.8(4) . . ?
O00F C02P N01D 124.9(4) . . ?
N00V C02P N01D 108.3(4) . . ?
O009 C02Q N00T 126.3(4) . . ?
O009 C02Q N018 125.0(4) . . ?
N018 C02Q N00T 108.7(4) . . ?
O00D C02R N01A 126.7(4) . . ?
O00D C02R N01B 125.6(5) . . ?
N01A C02R N01B 107.7(4) . . ?
O00Q C02T N01T 124.9(5) . . ?
O00Q C02T N01Y 127.0(5) . . ?
N01Y C02T N01T 108.0(4) . . ?
N00X C02U H02U 112.3 . . ?
N00X C02U C03C 103.1(4) . . ?
N01D C02U N00X 112.9(4) . . ?
N01D C02U H02U 112.3 . . ?
N01D C02U C03C 103.2(3) . . ?
C03C C02U H02U 112.3 . . ?
O00E C02V N01C 126.2(5) . . ?
O00E C02V N01H 125.8(4) . . ?
N01H C02V N01C 108.0(4) . . ?
N013 C02W H02W 111.8 . . ?
N013 C02W C03M 103.0(4) . . ?
N01C C02W N013 114.5(4) . . ?
N01C C02W H02W 111.8 . . ?
N01C C02W C03M 103.1(4) . . ?
C03M C02W H02W 111.8 . . ?
O00B C02X N00W 126.3(4) . . ?
O00B C02X N019 125.2(5) . . ?
N00W C02X N019 108.6(4) . . ?
N00W C02Y H02Y 111.7 . . ?
N00W C02Y C030 103.2(4) . . ?
N01B C02Y N00W 114.9(4) . . ?
N01B C02Y H02Y 111.7 . . ?
N01B C02Y C030 102.9(3) . . ?
C030 C02Y H02Y 111.7 . . ?
O00C C02Z N013 126.5(4) . . ?
O00C C02Z N01U 125.7(5) . . ?
N01U C02Z N013 107.8(4) . . ?
N019 C030 C02Y 103.3(4) . . ?
N019 C030 H030 111.4 . . ?
N01A C030 N019 115.3(4) . . ?
N01A C030 C02Y 103.5(4) . . ?
N01A C030 H030 111.4 . . ?
C02Y C030 H030 111.4 . . ?
N010 C031 C02L 102.9(3) . . ?
N010 C031 H031 111.8 . . ?
N018 C031 N010 114.7(4) . . ?
N018 C031 C02L 103.0(3) . . ?
N018 C031 H031 111.8 . . ?
C02L C031 H031 111.8 . . ?
C035 C032 S004 120.2(4) . . ?
C035 C032 S007 121.5(4) . . ?
N0 C032 S004 121.1(9) . . ?
N0 C032 C035 118.3(10) . . ?
N0AA C032 S007 113.1(13) . . ?
N0AA C032 C035 125.2(13) . . ?
O00S C034 N01G 124.6(5) . . ?
O00S C034 N01O 126.3(5) . . ?
N01O C034 N01G 109.1(4) . . ?
C04O C035 C032 120.5(5) . . ?
C04T C035 C032 121.8(5) . . ?
C04T C035 C04O 117.7(5) . . ?
N014 C037 N01D 112.5(4) . . ?
N014 C037 H03E 109.1 . . ?
N014 C037 H03F 109.1 . . ?
N01D C037 H03E 109.1 . . ?
N01D C037 H03F 109.1 . . ?
H03E C037 H03F 107.8 . . ?
O00J C038 N012 126.2(5) . . ?
O00J C038 N01F 126.0(5) . . ?
N012 C038 N01F 107.8(4) . . ?
O00M C039 N01L 124.5(5) . . ?
O00M C039 N01V 126.8(5) . . ?
N01L C039 N01V 108.7(4) . . ?
O00H C03A N010 127.0(4) . . ?
O00H C03A N014 124.5(4) . . ?
N010 C03A N014 108.5(4) . . ?
N010 C03B H03G 108.9 . . ?
N010 C03B H03I 108.9 . . ?
N01C C03B N010 113.4(4) 3_756 . ?
N01C C03B H03G 108.9 3_756 . ?
N01C C03B H03I 108.9 3_756 . ?
H03G C03B H03I 107.7 . . ?
N00V C03C C02U 103.4(4) . . ?
N00V C03C H03K 111.5 . . ?
N00Z C03C N00V 114.2(4) . . ?
N00Z C03C C02U 104.1(4) . . ?
N00Z C03C H03K 111.5 . . ?
C02U C03C H03K 111.5 . . ?
N012 C03D H03A 108.8 . . ?
N012 C03D H03B 108.8 . . ?
N01L C03D N012 113.6(4) . . ?
N01L C03D H03A 108.8 . . ?
N01L C03D H03B 108.8 . . ?
H03A C03D H03B 107.7 . . ?
O00O C03F N01S 126.7(5) . . ?
O00O C03F N01W 124.9(5) . . ?
N01S C03F N01W 108.3(4) . . ?
N01F C03H H03H 111.6 . . ?
N01F C03H C04N 103.5(4) . . ?
N01K C03H N01F 115.4(4) . . ?
N01K C03H H03H 111.6 . . ?
N01K C03H C04N 102.5(4) . . ?
C04N C03H H03H 111.6 . . ?
N013 C03I N018 113.5(4) . 3_756 ?
N013 C03I H03L 108.9 . . ?
N013 C03I H03M 108.9 . . ?
N018 C03I H03L 108.9 3_756 . ?
N018 C03I H03M 108.9 3_756 . ?
H03L C03I H03M 107.7 . . ?
N01G C03J H03J 111.1 . . ?
N01G C03J C03O 103.7(4) . . ?
N01X C03J N01G 115.6(4) . . ?
N01X C03J H03J 111.1 . . ?
N01X C03J C03O 103.6(4) . . ?
C03O C03J H03J 111.1 . . ?
O00K C03L N01R 127.4(5) . . ?
O00K C03L N024 126.2(5) . . ?
N01R C03L N024 106.4(4) . . ?
N01H C03M C02W 103.6(4) . . ?
N01H C03M H03P 111.4 . . ?
N01U C03M N01H 115.4(4) . . ?
N01U C03M C02W 103.1(4) . . ?
N01U C03M H03P 111.4 . . ?
C02W C03M H03P 111.4 . . ?
N01R C03N N01S 114.3(4) . . ?
N01R C03N H03N 112.2 . . ?
N01R C03N C043 103.1(4) . . ?
N01S C03N H03N 112.2 . . ?
N01S C03N C043 102.1(4) . . ?
C043 C03N H03N 112.2 . . ?
N01O C03O C03J 102.2(4) . . ?
N01O C03O H03O 112.0 . . ?
N01P C03O N01O 114.8(4) . . ?
N01P C03O C03J 103.1(4) . . ?
N01P C03O H03O 112.0 . . ?
C03J C03O H03O 112.0 . . ?
N00V C03P H03Q 108.9 . . ?
N00V C03P H03R 108.9 . . ?
N01B C03P N00V 113.3(4) . . ?
N01B C03P H03Q 108.9 . . ?
N01B C03P H03R 108.9 . . ?
H03Q C03P H03R 107.7 . . ?
N00W C03Q N00Z 113.0(3) . . ?
N00W C03Q H03S 109.0 . . ?
N00W C03Q H03T 109.0 . . ?
N00Z C03Q H03S 109.0 . . ?
N00Z C03Q H03T 109.0 . . ?
H03S C03Q H03T 107.8 . . ?
N019 C03R N01H 114.3(4) . . ?
N019 C03R H03U 108.7 . . ?
N019 C03R H03V 108.7 . . ?
N01H C03R H03U 108.7 . . ?
N01H C03R H03V 108.7 . . ?
H03U C03R H03V 107.6 . . ?
O00L C03S N023 124.9(4) . . ?
O00L C03S N02C 125.2(5) . . ?
N023 C03S N02C 109.9(4) . . ?
O00N C03T N01P 126.7(5) . . ?
O00N C03T N01X 126.2(5) . . ?
N01P C03T N01X 107.0(4) . . ?
C05E C03U S004 120.4(5) . . ?
C05E C03U S008 129.7(6) . . ?
C05E C03U N77 103.7(8) . . ?
C05E C03U N0AA 101.7(9) . . ?
N77 C03U S004 135.9(7) . . ?
N0AA C03U S008 128.6(9) . . ?
N01T C03W H03W 111.4 . . ?
N01T C03W C04C 103.5(4) . . ?
N021 C03W N01T 115.0(4) . . ?
N021 C03W H03W 111.4 . . ?
N021 C03W C04C 103.5(4) . . ?
C04C C03W H03W 111.4 . . ?
N00T C03X N00X 113.9(4) . . ?
N00T C03X H03X 108.8 . . ?
N00T C03X H03Y 108.8 . . ?
N00X C03X H03X 108.8 . . ?
N00X C03X H03Y 108.8 . . ?
H03X C03X H03Y 107.7 . . ?
N01F C03Z H03C 108.7 . . ?
N01F C03Z H03D 108.7 . . ?
N01X C03Z N01F 114.2(4) . . ?
N01X C03Z H03C 108.7 . . ?
N01X C03Z H03D 108.7 . . ?
H03C C03Z H03D 107.6 . . ?
N01A C040 N01U 113.1(4) . . ?
N01A C040 H04S 109.0 . . ?
N01A C040 H04T 109.0 . . ?
N01U C040 H04S 109.0 . . ?
N01U C040 H04T 109.0 . . ?
H04S C040 H04T 107.8 . . ?
N01R C041 H04A 109.1 . . ?
N01R C041 H04B 109.1 . . ?
N021 C041 N01R 112.5(4) . . ?
N021 C041 H04A 109.1 . . ?
N021 C041 H04B 109.1 . . ?
H04A C041 H04B 107.8 . . ?
N01W C043 C03N 104.6(4) . . ?
N01W C043 H043 111.2 . . ?
N024 C043 N01W 114.8(4) . . ?
N024 C043 C03N 103.3(4) . . ?
N024 C043 H043 111.2 . . ?
C03N C043 H043 111.2 . . ?
N01L C044 H044 111.3 . . ?
N01L C044 C049 104.0(4) . . ?
N027 C044 N01L 115.1(4) . . ?
N027 C044 H044 111.3 . . ?
N027 C044 C049 103.4(4) . . ?
C049 C044 H044 111.3 . . ?
C056 C045 C04H 121.1(5) . . ?
C05L C045 C04H 122.5(6) . . ?
C05L C045 C056 116.4(5) . . ?
O00Y C046 N01K 126.2(5) . . ?
O00Y C046 N02N 126.1(5) . . ?
N02N C046 N01K 107.7(5) . . ?
N01Z C047 H047 111.7 . . ?
N01Z C047 C05D 103.6(4) . . ?
N022 C047 N01Z 114.1(4) . . ?
N022 C047 H047 111.7 . . ?
N022 C047 C05D 103.3(4) . . ?
C05D C047 H047 111.7 . . ?
O015 C048 N020 125.7(6) . . ?
O015 C048 N027 126.6(6) . . ?
N020 C048 N027 107.8(4) . . ?
N01V C049 C044 103.4(4) . . ?
N01V C049 H049 111.5 . . ?
N020 C049 N01V 115.4(4) . . ?
N020 C049 C044 103.1(4) . . ?
N020 C049 H049 111.5 . . ?
C044 C049 H049 111.5 . . ?
O00R C04A N021 125.1(5) . . ?
O00R C04A N02I 124.7(6) . . ?
N021 C04A N02I 110.2(5) . . ?
N01Y C04C C03W 103.5(4) . . ?
N01Y C04C H04C 111.0 . . ?
N02I C04C N01Y 115.5(5) . . ?
N02I C04C C03W 104.6(4) . . ?
N02I C04C H04C 111.0 . . ?
C03W C04C H04C 111.0 . . ?
O011 C04D N022 125.6(5) . . ?
O011 C04D N025 126.9(5) . . ?
N025 C04D N022 107.5(5) . . ?
N01E C04E H04U 119.3 . . ?
N01E C04E C04O 121.4(5) . . ?
C04O C04E H04U 119.3 . . ?
N01E C04F H04V 119.3 . . ?
N01E C04F C04T 121.5(5) . . ?
C04T C04F H04V 119.3 . . ?
O01J C04G N02J 124.4(5) . . ?
O01J C04G N02K 127.4(6) . . ?
N02K C04G N02J 108.2(5) . . ?
C045 C04H S006 118.5(4) . . ?
C045 C04H S008 117.7(5) . . ?
N58 C04H S008 115.3(8) . . ?
N58 C04H C045 127.1(9) . . ?
N77 C04H S006 113.5(6) . . ?
N77 C04H C045 127.9(7) . . ?
N01Z C04I N02C 113.2(4) . . ?
N01Z C04I H04D 108.9 . . ?
N01Z C04I H04E 108.9 . . ?
N02C C04I H04D 108.9 . . ?
N02C C04I H04E 108.9 . . ?
H04D C04I H04E 107.8 . . ?
N01G C04K H04F 108.9 . . ?
N01G C04K H04G 108.9 . . ?
N01K C04K N01G 113.6(4) . . ?
N01K C04K H04F 108.9 . . ?
N01K C04K H04G 108.9 . . ?
H04F C04K H04G 107.7 . . ?
N02G C04L H04L 111.5 . . ?
N02G C04L C04P 103.9(4) . . ?
N02M C04L N02G 114.3(4) . . ?
N02M C04L H04L 111.5 . . ?
N02M C04L C04P 103.6(4) . . ?
C04P C04L H04L 111.5 . . ?
N012 C04N C03H 102.7(4) . . ?
N012 C04N H04N 111.7 . . ?
N02N C04N N012 114.5(5) . . ?
N02N C04N C03H 104.0(4) . . ?
N02N C04N H04N 111.7 . . ?
C03H C04N H04N 111.7 . . ?
C035 C04O H04X 120.0 . . ?
C04E C04O C035 119.9(5) . . ?
C04E C04O H04X 120.0 . . ?
N02D C04P N02E 114.7(4) . . ?
N02D C04P C04L 102.9(4) . . ?
N02D C04P H04P 112.0 . . ?
N02E C04P C04L 102.7(4) . . ?
N02E C04P H04P 112.0 . . ?
C04L C04P H04P 112.0 . . ?
N01S C04Q H04H 108.9 . . ?
N01S C04Q H04I 108.9 . . ?
N01T C04Q N01S 113.4(4) . . ?
N01T C04Q H04H 108.9 . . ?
N01T C04Q H04I 108.9 . . ?
H04H C04Q H04I 107.7 . . ?
N01V C04R N023 114.0(4) . . ?
N01V C04R H04J 108.8 . . ?
N01V C04R H04K 108.8 . . ?
N023 C04R H04J 108.8 . . ?
N023 C04R H04K 108.8 . . ?
H04J C04R H04K 107.7 . . ?
N01Y C04S H04M 108.7 . . ?
N01Y C04S H04O 108.7 . . ?
N02D C04S N01Y 114.0(4) . . ?
N02D C04S H04M 108.7 . . ?
N02D C04S H04O 108.7 . . ?
H04M C04S H04O 107.6 . . ?
C035 C04T H04Y 120.2 . . ?
C04F C04T C035 119.6(5) . . ?
C04F C04T H04Y 120.2 . . ?
O016 C04U N02D 125.3(6) . . ?
O016 C04U N02G 125.9(5) . . ?
N02D C04U N02G 108.8(5) . . ?
N023 C04W H04W 111.5 . . ?
N023 C04W C058 103.1(4) . . ?
N02K C04W N023 114.5(5) . . ?
N02K C04W H04W 111.5 . . ?
N02K C04W C058 104.2(4) . . ?
C058 C04W H04W 111.5 . . ?
N01O C04X H04Q 108.8 . . ?
N01O C04X H04R 108.8 . . ?
N01W C04X N01O 113.8(5) . . ?
N01W C04X H04Q 108.8 . . ?
N01W C04X H04R 108.8 . . ?
H04Q C04X H04R 107.7 . . ?
O00U C04Y N01Z 125.2(5) . . ?
O00U C04Y N029 125.4(6) . . ?
N029 C04Y N01Z 109.4(4) . . ?
C05I C04Z N02A 119.9(6) . . ?
C05N C04Z N02A 120.4(6) . . ?
C05N C04Z C05I 119.6(6) . . ?
N025 C050 H05A 109.1 . . ?
N025 C050 H05B 109.1 . . ?
N02G C050 N025 112.3(4) . . ?
N02G C050 H05A 109.1 . . ?
N02G C050 H05B 109.1 . . ?
H05A C050 H05B 107.9 . . ?
N01P C051 H05C 109.1 . . ?
N01P C051 H05D 109.1 . . ?
N024 C051 N01P 112.7(4) . . ?
N024 C051 H05C 109.1 . . ?
N024 C051 H05D 109.1 . . ?
H05C C051 H05D 107.8 . . ?
N02A C052 H052 119.4 . . ?
N02A C052 C056 121.2(6) . . ?
C056 C052 H052 119.4 . . ?
C05K C053 N01E 116.8(5) . . ?
C05T C053 N01E 122.5(6) . . ?
C05T C053 C05K 120.7(6) . . ?
N029 C054 H05E 109.0 . . ?
N029 C054 H05F 109.0 . . ?
N02M C054 N029 112.8(5) . . ?
N02M C054 H05E 109.0 . . ?
N02M C054 H05F 109.0 . . ?
H05E C054 H05F 107.8 . . ?
N020 C055 H05G 109.0 . . ?
N020 C055 H05H 109.0 . . ?
N02K C055 N020 112.9(4) . . ?
N02K C055 H05G 109.0 . . ?
N02K C055 H05H 109.0 . . ?
H05G C055 H05H 107.8 . . ?
C045 C056 H056 119.7 . . ?
C052 C056 C045 120.6(6) . . ?
C052 C056 H056 119.7 . . ?
O01M C057 N02E 126.2(6) . . ?
O01M C057 N02M 125.1(6) . . ?
N02E C057 N02M 108.7(5) . . ?
N02C C058 C04W 104.3(4) . . ?
N02C C058 H058 111.4 . . ?
N02J C058 N02C 114.5(5) . . ?
N02J C058 C04W 103.2(5) . . ?
N02J C058 H058 111.4 . . ?
C04W C058 H058 111.4 . . ?
N02E C059 H05I 108.8 . . ?
N02E C059 H05J 108.8 . . ?
N02I C059 N02E 113.6(5) . . ?
N02I C059 H05I 108.8 . . ?
N02I C059 H05J 108.8 . . ?
H05I C059 H05J 107.7 . . ?
N022 C05A N02J 112.4(4) . . ?
N022 C05A H05K 109.1 . . ?
N022 C05A H05L 109.1 . . ?
N02J C05A H05K 109.1 . . ?
N02J C05A H05L 109.1 . . ?
H05K C05A H05L 107.9 . . ?
C05O C05B I002 123.1(6) . . ?
C05O C05B C05P 122.2(6) . . ?
C05O C05B I2 108.1(6) . . ?
C05P C05B I002 114.6(5) . . ?
C05P C05B I2 129.6(6) . . ?
N027 C05C N02N 113.1(5) . . ?
N027 C05C H05M 109.0 . . ?
N027 C05C H05N 109.0 . . ?
N02N C05C H05M 109.0 . . ?
N02N C05C H05N 109.0 . . ?
H05M C05C H05N 107.8 . . ?
N025 C05D N029 115.3(5) . . ?
N025 C05D C047 103.9(4) . . ?
N025 C05D H05O 111.4 . . ?
N029 C05D C047 102.9(4) . . ?
N029 C05D H05O 111.4 . . ?
C047 C05D H05O 111.4 . . ?
S007 C05E N58 139.1(8) . . ?
C03U C05E S006 124.6(6) . . ?
C03U C05E S007 126.4(6) . . ?
C03U C05E N58 94.3(8) . . ?
C03U C05E N0 109.2(9) . . ?
N0 C05E S006 125.9(8) . . ?
N02A C05G H05P 120.0 . . ?
N02A C05G C05L 119.9(6) . . ?
C05L C05G H05P 120.0 . . ?
C05J C05H I001 113.4(6) . . ?
C05J C05H I10 121.4(6) . . ?
C05S C05H I001 124.5(6) . . ?
C05S C05H C05J 122.0(6) . . ?
C05S C05H I10 116.6(6) . . ?
C04Z C05I H05Q 120.4 . . ?
C05P C05I C04Z 119.2(7) . . ?
C05P C05I H05Q 120.4 . . ?
C05H C05J H05R 121.3 . . ?
C05K C05J C05H 117.3(7) . . ?
C05K C05J H05R 121.3 . . ?
C053 C05K H05S 120.9 . . ?
C05J C05K C053 118.3(6) . . ?
C05J C05K H05S 120.9 . . ?
C045 C05L C05G 121.4(6) . . ?
C045 C05L H05T 119.3 . . ?
C05G C05L H05T 119.3 . . ?
C04Z C05N H05U 119.6 . . ?
C04Z C05N C05O 120.8(7) . . ?
C05O C05N H05U 119.6 . . ?
C05B C05O C05N 120.5(8) . . ?
C05B C05O H05V 119.8 . . ?
C05N C05O H05V 119.8 . . ?
C05B C05P H05W 121.1 . . ?
C05I C05P C05B 117.7(7) . . ?
C05I C05P H05W 121.1 . . ?
C05H C05S H05X 119.4 . . ?
C05H C05S C05T 121.1(7) . . ?
C05T C05S H05X 119.4 . . ?
C053 C05T C05S 120.6(7) . . ?
C053 C05T H05Y 119.7 . . ?
C05S C05T H05Y 119.7 . . ?
C04H N58 C05E 121.6(13) . . ?
C04H N77 C03U 115.4(10) . . ?
C032 N0 C05E 101.4(13) . . ?
C032 N0AA C03U 110.8(17) . . ?

loop_
_geom_bond_atom_site_label_1
_geom_bond_atom_site_label_2
_geom_bond_distance
_geom_bond_site_symmetry_2
_geom_bond_publ_flag
I001 C05H 2.128(7) . ?
I002 C05B 2.096(6) . ?
S004 C032 1.763(6) . ?
S004 C03U 1.587(8) . ?
S006 C04H 1.862(7) . ?
S006 C05E 1.606(7) . ?
S007 C032 1.783(8) . ?
S007 C05E 1.469(11) . ?
S008 C03U 1.636(7) . ?
S008 C04H 1.901(7) . ?
O009 C02Q 1.244(6) . ?
O00A C02F 1.214(6) . ?
O00B C02X 1.224(6) . ?
O00C C02Z 1.221(6) . ?
O00D C02R 1.225(6) . ?
O00E C02V 1.234(6) . ?
O00F C02P 1.225(6) . ?
O00H C03A 1.232(6) . ?
O00J C038 1.227(6) . ?
O00K C03L 1.200(6) . ?
O00L C03S 1.235(6) . ?
O00M C039 1.218(6) . ?
O00N C03T 1.197(6) . ?
O00O C03F 1.225(6) . ?
O00Q C02T 1.229(6) . ?
O00R C04A 1.245(7) . ?
O00S C034 1.234(6) . ?
N00T C02L 1.446(6) . ?
N00T C02Q 1.370(6) . ?
N00T C03X 1.440(6) . ?
O00U C04Y 1.228(6) . ?
N00V C02P 1.359(6) . ?
N00V C03C 1.450(6) . ?
N00V C03P 1.463(6) . ?
N00W C02X 1.358(7) . ?
N00W C02Y 1.443(6) . ?
N00W C03Q 1.453(6) . ?
N00X C02F 1.374(6) . ?
N00X C02U 1.461(6) . ?
N00X C03X 1.453(6) . ?
O00Y C046 1.225(7) . ?
N00Z C02F 1.384(6) . ?
N00Z C03C 1.433(6) . ?
N00Z C03Q 1.458(6) . ?
N010 C031 1.443(5) . ?
N010 C03A 1.350(6) . ?
N010 C03B 1.461(6) . ?
O011 C04D 1.197(7) . ?
N012 C038 1.366(6) . ?
N012 C03D 1.447(7) . ?
N012 C04N 1.453(7) . ?
N013 C02W 1.453(6) . ?
N013 C02Z 1.367(7) . ?
N013 C03I 1.448(6) . ?
N014 C02L 1.457(5) . ?
N014 C037 1.434(6) . ?
N014 C03A 1.378(6) . ?
O015 C048 1.219(7) . ?
O016 C04U 1.216(7) . ?
N018 C02Q 1.361(6) . ?
N018 C031 1.436(6) . ?
N018 C03I 1.455(6) 3_756 ?
N019 C02X 1.371(6) . ?
N019 C030 1.450(7) . ?
N019 C03R 1.433(6) . ?
N01A C02R 1.358(7) . ?
N01A C030 1.441(6) . ?
N01A C040 1.451(6) . ?
N01B C02R 1.381(6) . ?
N01B C02Y 1.443(6) . ?
N01B C03P 1.439(7) . ?
N01C C02V 1.372(6) . ?
N01C C02W 1.442(6) . ?
N01C C03B 1.437(6) 3_756 ?
N01D C02P 1.369(6) . ?
N01D C02U 1.448(6) . ?
N01D C037 1.442(6) . ?
N01E C04E 1.347(8) . ?
N01E C04F 1.352(8) . ?
N01E C053 1.450(7) . ?
N01F C038 1.369(7) . ?
N01F C03H 1.445(6) . ?
N01F C03Z 1.444(6) . ?
N01G C034 1.362(7) . ?
N01G C03J 1.451(6) . ?
N01G C04K 1.448(7) . ?
N01H C02V 1.367(7) . ?
N01H C03M 1.446(6) . ?
N01H C03R 1.434(6) . ?
O01J C04G 1.219(8) . ?
N01K C03H 1.437(7) . ?
N01K C046 1.382(7) . ?
N01K C04K 1.439(7) . ?
N01L C039 1.376(7) . ?
N01L C03D 1.443(7) . ?
N01L C044 1.458(6) . ?
O01M C057 1.229(7) . ?
N01O C034 1.354(7) . ?
N01O C03O 1.455(6) . ?
N01O C04X 1.458(7) . ?
N01P C03O 1.444(7) . ?
N01P C03T 1.380(7) . ?
N01P C051 1.449(7) . ?
N01R C03L 1.373(7) . ?
N01R C03N 1.424(7) . ?
N01R C041 1.466(7) . ?
N01S C03F 1.373(7) . ?
N01S C03N 1.447(6) . ?
N01S C04Q 1.455(6) . ?
N01T C02T 1.375(7) . ?
N01T C03W 1.460(6) . ?
N01T C04Q 1.440(8) . ?
N01U C02Z 1.358(6) . ?
N01U C03M 1.438(7) . ?
N01U C040 1.461(6) . ?
N01V C039 1.378(7) . ?
N01V C049 1.449(6) . ?
N01V C04R 1.440(7) . ?
N01W C03F 1.375(7) . ?
N01W C043 1.448(6) . ?
N01W C04X 1.426(7) . ?
N01X C03J 1.441(7) . ?
N01X C03T 1.390(7) . ?
N01X C03Z 1.438(7) . ?
N01Y C02T 1.369(7) . ?
N01Y C04C 1.444(6) . ?
N01Y C04S 1.449(7) . ?
N01Z C047 1.464(6) . ?
N01Z C04I 1.433(7) . ?
N01Z C04Y 1.359(7) . ?
N020 C048 1.357(8) . ?
N020 C049 1.441(6) . ?
N020 C055 1.474(7) . ?
N021 C03W 1.441(6) . ?
N021 C041 1.445(7) . ?
N021 C04A 1.355(8) . ?
N022 C047 1.453(7) . ?
N022 C04D 1.390(7) . ?
N022 C05A 1.432(8) . ?
N023 C03S 1.352(7) . ?
N023 C04R 1.446(6) . ?
N023 C04W 1.461(6) . ?
N024 C03L 1.391(7) . ?
N024 C043 1.441(7) . ?
N024 C051 1.443(7) . ?
N025 C04D 1.366(7) . ?
N025 C050 1.446(7) . ?
N025 C05D 1.437(7) . ?
N027 C044 1.431(7) . ?
N027 C048 1.376(8) . ?
N027 C05C 1.423(8) . ?
N029 C04Y 1.349(7) . ?
N029 C054 1.452(7) . ?
N029 C05D 1.443(7) . ?
N02A C04Z 1.454(7) . ?
N02A C052 1.321(8) . ?
N02A C05G 1.367(8) . ?
N02C C03S 1.374(6) . ?
N02C C04I 1.459(7) . ?
N02C C058 1.449(7) . ?
N02D C04P 1.447(7) . ?
N02D C04S 1.434(8) . ?
N02D C04U 1.357(7) . ?
N02E C04P 1.463(7) . ?
N02E C057 1.359(8) . ?
N02E C059 1.463(7) . ?
N02G C04L 1.470(6) . ?
N02G C04U 1.380(8) . ?
N02G C050 1.431(7) . ?
N02I C04A 1.378(7) . ?
N02I C04C 1.441(8) . ?
N02I C059 1.420(8) . ?
N02J C04G 1.374(9) . ?
N02J C058 1.438(8) . ?
N02J C05A 1.460(7) . ?
N02K C04G 1.367(7) . ?
N02K C04W 1.425(8) . ?
N02K C055 1.434(8) . ?
C02L H02L 1.0000 . ?
C02L C031 1.555(6) . ?
N02M C04L 1.455(7) . ?
N02M C054 1.438(8) . ?
N02M C057 1.367(8) . ?
N02N C046 1.357(7) . ?
N02N C04N 1.442(7) . ?
N02N C05C 1.450(7) . ?
C02U H02U 1.0000 . ?
C02U C03C 1.542(6) . ?
C02W H02W 1.0000 . ?
C02W C03M 1.549(6) . ?
C02Y H02Y 1.0000 . ?
C02Y C030 1.553(6) . ?
C030 H030 1.0000 . ?
C031 H031 1.0000 . ?
C032 C035 1.449(7) . ?
C032 N0 1.32(2) . ?
C032 N0AA 1.27(2) . ?
C035 C04O 1.413(8) . ?
C035 C04T 1.395(8) . ?
C037 H03E 0.9900 . ?
C037 H03F 0.9900 . ?
C03B H03G 0.9900 . ?
C03B H03I 0.9900 . ?
C03C H03K 1.0000 . ?
C03D H03A 0.9900 . ?
C03D H03B 0.9900 . ?
C03H H03H 1.0000 . ?
C03H C04N 1.553(7) . ?
C03I H03L 0.9900 . ?
C03I H03M 0.9900 . ?
C03J H03J 1.0000 . ?
C03J C03O 1.559(7) . ?
C03M H03P 1.0000 . ?
C03N H03N 1.0000 . ?
C03N C043 1.559(7) . ?
C03O H03O 1.0000 . ?
C03P H03Q 0.9900 . ?
C03P H03R 0.9900 . ?
C03Q H03S 0.9900 . ?
C03Q H03T 0.9900 . ?
C03R H03U 0.9900 . ?
C03R H03V 0.9900 . ?
C03U C05E 1.362(8) . ?
C03U N77 1.435(10) . ?
C03U N0AA 1.53(3) . ?
C03W H03W 1.0000 . ?
C03W C04C 1.541(8) . ?
C03X H03X 0.9900 . ?
C03X H03Y 0.9900 . ?
C03Z H03C 0.9900 . ?
C03Z H03D 0.9900 . ?
C040 H04S 0.9900 . ?
C040 H04T 0.9900 . ?
C041 H04A 0.9900 . ?
C041 H04B 0.9900 . ?
C043 H043 1.0000 . ?
C044 H044 1.0000 . ?
C044 C049 1.549(7) . ?
C045 C04H 1.439(8) . ?
C045 C056 1.418(9) . ?
C045 C05L 1.368(9) . ?
C047 H047 1.0000 . ?
C047 C05D 1.541(8) . ?
C049 H049 1.0000 . ?
C04C H04C 1.0000 . ?
C04E H04U 0.9500 . ?
C04E C04O 1.365(8) . ?
C04F H04V 0.9500 . ?
C04F C04T 1.376(8) . ?
C04H N58 1.061(18) . ?
C04H N77 1.239(14) . ?
C04I H04D 0.9900 . ?
C04I H04E 0.9900 . ?
C04K H04F 0.9900 . ?
C04K H04G 0.9900 . ?
C04L H04L 1.0000 . ?
C04L C04P 1.543(8) . ?
C04N H04N 1.0000 . ?
C04O H04X 0.9500 . ?
C04P H04P 1.0000 . ?
C04Q H04H 0.9900 . ?
C04Q H04I 0.9900 . ?
C04R H04J 0.9900 . ?
C04R H04K 0.9900 . ?
C04S H04M 0.9900 . ?
C04S H04O 0.9900 . ?
C04T H04Y 0.9500 . ?
C04W H04W 1.0000 . ?
C04W C058 1.541(8) . ?
C04X H04Q 0.9900 . ?
C04X H04R 0.9900 . ?
C04Z C05I 1.429(10) . ?
C04Z C05N 1.343(10) . ?
C050 H05A 0.9900 . ?
C050 H05B 0.9900 . ?
C051 H05C 0.9900 . ?
C051 H05D 0.9900 . ?
C052 H052 0.9500 . ?
C052 C056 1.360(9) . ?
C053 C05K 1.449(9) . ?
C053 C05T 1.304(9) . ?
C054 H05E 0.9900 . ?
C054 H05F 0.9900 . ?
C055 H05G 0.9900 . ?
C055 H05H 0.9900 . ?
C056 H056 0.9500 . ?
C058 H058 1.0000 . ?
C059 H05I 0.9900 . ?
C059 H05J 0.9900 . ?
C05A H05K 0.9900 . ?
C05A H05L 0.9900 . ?
C05B C05O 1.302(11) . ?
C05B C05P 1.422(12) . ?
C05B I2 2.074(7) . ?
C05C H05M 0.9900 . ?
C05C H05N 0.9900 . ?
C05D H05O 1.0000 . ?
C05E N58 1.559(14) . ?
C05E N0 1.60(2) . ?
C05G H05P 0.9500 . ?
C05G C05L 1.373(9) . ?
C05H C05J 1.428(10) . ?
C05H C05S 1.296(12) . ?
C05H I10 2.087(7) . ?
C05I H05Q 0.9500 . ?
C05I C05P 1.391(10) . ?
C05J H05R 0.9500 . ?
C05J C05K 1.415(9) . ?
C05K H05S 0.9500 . ?
C05L H05T 0.9500 . ?
C05N H05U 0.9500 . ?
C05N C05O 1.399(10) . ?
C05O H05V 0.9500 . ?
C05P H05W 0.9500 . ?
C05S H05X 0.9500 . ?
C05S C05T 1.424(11) . ?
C05T H05Y 0.9500 . ?

loop_
_platon_squeeze_void_nr
_platon_squeeze_void_average_x
_platon_squeeze_void_average_y
_platon_squeeze_void_average_z
_platon_squeeze_void_volume
_platon_squeeze_void_count_electrons
_platon_squeeze_void_content
1 -0.004 -0.014 -0.003 7800 2491 ' '
